data_7250978
loop_
_publ_author_name
'Phan, Vo Quang Huy'
'Watson, Brandon T.'
'Noonikara-Poyil, Anurag'
'Duran, Katrina'
'Patterson, Monika R.'
'Dias, H. V. Rasika'

_publ_section_title
;
 Multinuclear copper(i) and silver(i) pyrazolates decorated with adamantyl
 substituents
;
_journal_issue 43
_journal_name_full CrystEngComm
_journal_page_first 6987
_journal_page_last 6999
_journal_paper_doi 10.1039/D5CE00912J
_journal_volume 27
_journal_year 2025
_chemical_formula_moiety 'C92 H124 Cu4 N8, 0.6[C6H6]'
_chemical_formula_sum 'C95.6 H127.6 Cu4 N8'
_chemical_formula_weight 1643.01
_space_group_crystal_system triclinic
_space_group_IT_number 2
_space_group_name_Hall '-P 1'
_space_group_name_H-M_alt 'P -1'
_atom_sites_solution_hydrogens geom
_atom_sites_solution_primary dual
_audit_creation_date 2025-07-23
_audit_creation_method
;
Olex2 1.5
(compiled 2025.07.13 svn.rb7424aed for OlexSys, GUI svn.r7311)
;
_audit_update_record
;
2025-07-25 deposited with the CCDC.	2025-10-08 downloaded from the CCDC.
;
_cell_angle_alpha 73.3250(10)
_cell_angle_beta 80.088(2)
_cell_angle_gamma 68.7620(10)
_cell_formula_units_Z 2
_cell_length_a 15.8447(5)
_cell_length_b 16.6587(5)
_cell_length_c 17.2643(5)
_cell_measurement_reflns_used 9667
_cell_measurement_temperature 100.00
_cell_measurement_theta_max 30.486
_cell_measurement_theta_min 2.646
_cell_volume 4057.0(2)
_computing_cell_refinement 'SAINT V8.41 (?, 2016)'
_computing_data_collection 'APEX3 Ver. 2016.5-0 (Bruker-AXS, 2016)'
_computing_data_reduction 'SAINT V8.41 (?, 2016)'
_computing_molecular_graphics 'Olex2 1.5 (Dolomanov et al., 2009)'
_computing_publication_material 'Olex2 1.5 (Dolomanov et al., 2009)'
_computing_structure_refinement 'SHELXL 2019/3 (Sheldrick, 2015)'
_computing_structure_solution 'SHELXT 2018/2 (Sheldrick, 2018)'
_diffrn_ambient_temperature 100.00
_diffrn_detector 'charge-coupled device (CCD) area detector'
_diffrn_detector_area_resol_mean 7.9
_diffrn_detector_type 'PHOTON II 7 CPAD'
_diffrn_measured_fraction_theta_full 0.997
_diffrn_measured_fraction_theta_max 0.996
_diffrn_measurement_device 'three-circle diffractometer'
_diffrn_measurement_device_type 'Bruker D8 Quest Photon II 7'
_diffrn_measurement_method '0.3\% \w and \f scans'
_diffrn_radiation_collimation '0.6 mm double-pinhole'
_diffrn_radiation_detector 'PHOTON II 7 CPAD'
_diffrn_radiation_monochromator 'curved graphite'
_diffrn_radiation_probe x-ray
_diffrn_radiation_type 'Mo K\a'
_diffrn_radiation_wavelength 0.71073
_diffrn_radiation_xray_symbol K-L~3~
_diffrn_reflns_av_R_equivalents 0.0226
_diffrn_reflns_av_unetI/netI 0.0243
_diffrn_reflns_Laue_measured_fraction_full 0.997
_diffrn_reflns_Laue_measured_fraction_max 0.996
_diffrn_reflns_limit_h_max 21
_diffrn_reflns_limit_h_min -21
_diffrn_reflns_limit_k_max 22
_diffrn_reflns_limit_k_min -22
_diffrn_reflns_limit_l_max 23
_diffrn_reflns_limit_l_min -23
_diffrn_reflns_number 63137
_diffrn_reflns_point_group_measured_fraction_full 0.997
_diffrn_reflns_point_group_measured_fraction_max 0.996
_diffrn_reflns_theta_full 25.242
_diffrn_reflns_theta_max 29.130
_diffrn_reflns_theta_min 2.599
_diffrn_source 'fine-focus sealed X-ray tube'
_diffrn_source_current 30.0
_diffrn_source_power 1.5
_diffrn_source_type 'KFF MO-2KC-90'
_diffrn_source_voltage 50.0
_exptl_absorpt_coefficient_mu 1.087
_exptl_absorpt_correction_T_max 0.5645
_exptl_absorpt_correction_T_min 0.5127
_exptl_absorpt_correction_type multi-scan
_exptl_absorpt_process_details
;
SADABS-2016/2 (Krause et al., 2015) was used for absorption correction.
;
_exptl_crystal_colour colourless
_exptl_crystal_colour_primary colourless
_exptl_crystal_density_diffrn 1.345
_exptl_crystal_density_method 'not measured'
_exptl_crystal_description Parallelepiped
_exptl_crystal_F_000 1746
_exptl_crystal_size_max 0.17
_exptl_crystal_size_mid 0.12
_exptl_crystal_size_min 0.075
_refine_diff_density_max 2.093
_refine_diff_density_min -1.961
_refine_diff_density_rms 0.075
_refine_ls_extinction_method none
_refine_ls_goodness_of_fit_ref 1.033
_refine_ls_hydrogen_treatment constr
_refine_ls_matrix_type full
_refine_ls_number_parameters 1183
_refine_ls_number_reflns 21760
_refine_ls_number_restraints 450
_refine_ls_restrained_S_all 1.033
_refine_ls_R_factor_all 0.0465
_refine_ls_R_factor_gt 0.0382
_refine_ls_shift/su_max 0.002
_refine_ls_shift/su_mean 0.000
_refine_ls_structure_factor_coef Fsqd
_refine_ls_weighting_details 'w=1/[\s^2^(Fo^2^)+(0.0427P)^2^+4.7057P] where P=(Fo^2^+2Fc^2^)/3'
_refine_ls_weighting_scheme calc
_refine_ls_wR_factor_gt 0.0951
_refine_ls_wR_factor_ref 0.0994
_reflns_Friedel_coverage 0.000
_reflns_number_gt 18565
_reflns_number_total 21760
_reflns_threshold_expression 'I > 2\s(I)'
_cod_data_source_file d5ce00912j2.cif
_cod_data_source_block hrd285_a
_cod_depositor_comments
;
The following automatic conversions were performed:

data item '_diffrn_radiation_probe' value 'X-ray' was changed to
'x-ray' in accordance with the
/home/data/users/saulius/crontab/automatic-downloads/rss-feeds/RSC/lib/dictionaries/cif_core.dic
dictionary named 'cif_core.dic' version 2.4.2 last updated on
2011-04-26.

Automatic conversion script
Id: cif_fix_values 8170 2020-07-09 18:12:32Z antanas 

 Adding full bibliography for 7250974--7250981.cif.
;
_cod_original_formula_sum 'C95.60 H127.60 Cu4 N8'
_cod_database_code 7250978
_shelx_shelxl_version_number 2019/3
_shelx_space_group_comment
;
The symmetry employed for this shelxl refinement is uniquely defined
by the following loop, which should always be used as a source of
symmetry information in preference to the above space-group names.
They are only intended as comments.
;
_shelx_estimated_absorpt_t_max 0.923
_shelx_estimated_absorpt_t_min 0.837
_olex2_refinement_description
;
1. Fixed Uiso
 At 1.2 times of:
  All C(H) groups, All C(H,H) groups
2. Rigid bond restraints
 C38, C39, C40, C41, C42, C43, C44, C45, C46, C61, C62, C63, C64, C65, C66,
 C67, C68, C69, C74, C75, C76, C77, C78, C79, C80, C81, C82
 with sigma for 1-2 distances of 0.003 and sigma for 1-3 distances of 0.003
 C1B, C1C, C1D, C1E, C1F, C1G, C1H, C1I, C1J, C1K, C1L, C1M, C1N, C1O, C1P,
 C1R, C1S, C1T, C1U, C1V, C1W, C1X, C1Y, C1Z, C2A, C2B, C2D
 with sigma for 1-2 distances of 0.003 and sigma for 1-3 distances of 0.003
3. Uiso/Uaniso restraints and constraints
C38 \\sim C39 \\sim C40 \\sim C41 \\sim C42 \\sim C43 \\sim C44 \\sim C45 \\sim
C46 \\sim C61 \\sim C62 \\sim C63 \\sim C64 \\sim C65 \\sim C66 \\sim C67 \\sim
C68 \\sim C69 \\sim C74 \\sim C75 \\sim C76 \\sim C77 \\sim C78 \\sim C79 \\sim
C80 \\sim C81 \\sim C82: within 2A with sigma of 0.003 and sigma for terminal
atoms of 0.003 within 2A
C1B \\sim C1C \\sim C1D \\sim C1E \\sim C1F \\sim C1G \\sim C1H \\sim C1I \\sim
C1J \\sim C1K \\sim C1L \\sim C1M \\sim C1N \\sim C1O \\sim C1P \\sim C1R \\sim
C1S \\sim C1T \\sim C1U \\sim C1V \\sim C1W \\sim C1X \\sim C1Y \\sim C1Z \\sim
C2A \\sim C2B \\sim C2D: within 2A with sigma of 0.003 and sigma for terminal
atoms of 0.003 within 2A
4. Others
 Sof(C1B)=Sof(H1BA)=Sof(H1BB)=Sof(C1C)=Sof(H1CA)=Sof(H1CB)=Sof(C1D)=Sof(H1DA)=
 Sof(H1DB)=Sof(C1E)=Sof(H1E)=Sof(C1F)=Sof(H1FA)=Sof(H1FB)=Sof(C1G)=Sof(H1G)=
 Sof(C1H)=Sof(H1HA)=Sof(H1HB)=Sof(C1I)=Sof(H1I)=Sof(C1J)=Sof(H1JA)=Sof(H1JB)=1-
 FVAR(1)
 Sof(C61)=Sof(H61A)=Sof(H61B)=Sof(C62)=Sof(H62)=Sof(C63)=Sof(H63A)=Sof(H63B)=
 Sof(C64)=Sof(H64)=Sof(C65)=Sof(H65A)=Sof(H65B)=Sof(C66)=Sof(H66)=Sof(C67)=
 Sof(H67A)=Sof(H67B)=Sof(C68)=Sof(H68A)=Sof(H68B)=Sof(C69)=Sof(H69A)=Sof(H69B)=
 FVAR(1)
 Sof(C1K)=Sof(H1K)=Sof(C1L)=Sof(H1LA)=Sof(H1LB)=Sof(C1M)=Sof(H1MA)=Sof(H1MB)=
 Sof(C1N)=Sof(H1NA)=Sof(H1NB)=Sof(C1O)=Sof(H1O)=Sof(C1P)=Sof(H1PA)=Sof(H1PB)=
 Sof(C1R)=Sof(H1RA)=Sof(H1RB)=Sof(C1S)=Sof(H1S)=Sof(C1T)=Sof(H1TA)=Sof(H1TB)=1-
 FVAR(2)
 Sof(C74)=Sof(H74A)=Sof(H74B)=Sof(C75)=Sof(H75)=Sof(C76)=Sof(H76A)=Sof(H76B)=
 Sof(C77)=Sof(H77)=Sof(C78)=Sof(H78A)=Sof(H78B)=Sof(C79)=Sof(H79)=Sof(C80)=
 Sof(H80A)=Sof(H80B)=Sof(C81)=Sof(H81A)=Sof(H81B)=Sof(C82)=Sof(H82A)=Sof(H82B)=
 FVAR(2)
 Sof(C1U)=Sof(H1U)=Sof(C1V)=Sof(H1VA)=Sof(H1VB)=Sof(C1W)=Sof(H1WA)=Sof(H1WB)=
 Sof(C1X)=Sof(H1XA)=Sof(H1XB)=Sof(C1Y)=Sof(H1Y)=Sof(C1Z)=Sof(H1ZA)=Sof(H1ZB)=
 Sof(C2A)=Sof(H2A)=Sof(C2B)=Sof(H2BA)=Sof(H2BB)=Sof(C2D)=Sof(H2DA)=Sof(H2DB)=1-
 FVAR(3)
 Sof(C38)=Sof(H38A)=Sof(H38B)=Sof(C39)=Sof(H39)=Sof(C40)=Sof(H40A)=Sof(H40B)=
 Sof(C41)=Sof(H41)=Sof(C42)=Sof(H42A)=Sof(H42B)=Sof(C43)=Sof(H43)=Sof(C44)=
 Sof(H44A)=Sof(H44B)=Sof(C45)=Sof(H45A)=Sof(H45B)=Sof(C46)=Sof(H46A)=Sof(H46B)=
 FVAR(3)
5.a Ternary CH refined with riding coordinates:
 C6(H6), C8(H8), C10(H10), C16(H16), C18(H18), C20(H20), C29(H29), C31(H31),
 C33(H33), C52(H52), C54(H54), C56(H56), C85(H85), C87(H87), C89(H89), C39(H39),
  C41(H41), C43(H43), C62(H62), C64(H64), C66(H66), C75(H75), C77(H77),
 C79(H79), C1E(H1E), C1G(H1G), C1I(H1I), C1K(H1K), C1O(H1O), C1S(H1S), C1U(H1U),
  C1Y(H1Y), C2A(H2A)
5.b Secondary CH2 refined with riding coordinates:
 C5(H5A,H5B), C7(H7A,H7B), C9(H9A,H9B), C11(H11A,H11B), C12(H12A,H12B),
 C13(H13A,H13B), C15(H15A,H15B), C17(H17A,H17B), C19(H19A,H19B), C21(H21A,H21B),
  C22(H22A,H22B), C23(H23A,H23B), C28(H28A,H28B), C30(H30A,H30B), C32(H32A,
 H32B), C34(H34A,H34B), C35(H35A,H35B), C36(H36A,H36B), C51(H51A,H51B),
 C53(H53A,H53B), C55(H55A,H55B), C57(H57A,H57B), C58(H58A,H58B), C59(H59A,H59B),
  C84(H84A,H84B), C86(H86A,H86B), C88(H88A,H88B), C90(H90A,H90B), C91(H91A,
 H91B), C92(H92A,H92B), C38(H38A,H38B), C40(H40A,H40B), C42(H42A,H42B),
 C44(H44A,H44B), C45(H45A,H45B), C46(H46A,H46B), C61(H61A,H61B), C63(H63A,H63B),
  C65(H65A,H65B), C67(H67A,H67B), C68(H68A,H68B), C69(H69A,H69B), C74(H74A,
 H74B), C76(H76A,H76B), C78(H78A,H78B), C80(H80A,H80B), C81(H81A,H81B),
 C82(H82A,H82B), C1B(H1BA,H1BB), C1C(H1CA,H1CB), C1D(H1DA,H1DB), C1F(H1FA,H1FB),
  C1H(H1HA,H1HB), C1J(H1JA,H1JB), C1L(H1LA,H1LB), C1M(H1MA,H1MB), C1N(H1NA,
 H1NB), C1P(H1PA,H1PB), C1R(H1RA,H1RB), C1T(H1TA,H1TB), C1V(H1VA,H1VB),
 C1W(H1WA,H1WB), C1X(H1XA,H1XB), C1Z(H1ZA,H1ZB), C2B(H2BA,H2BB), C2D(H2DA,H2DB)
5.c Aromatic/amide H refined with riding coordinates:
 C2(H2), C25(H25), C48(H48), C71(H71)
;
_smtbx_masks_special_details
;
A solvent mask was calculated and 57 electrons were 
found in a volume of 355\%A^3^ in 4 voids per unit cell. 
This is consistent with the presence of 
0.6[C6H6] per Asymmetric Unit 
which account for 50 electrons 
per unit cell.
;
_smtbx_masks_void_probe_radius 1.2
_smtbx_masks_void_truncation_radius 1.2
_olex2_submission_special_instructions 'No special instructions were received'

loop_
_space_group_symop_operation_xyz
'x, y, z'
'-x, -y, -z'

loop_
_atom_site_label
_atom_site_type_symbol
_atom_site_fract_x
_atom_site_fract_y
_atom_site_fract_z
_atom_site_U_iso_or_equiv
_atom_site_adp_type
_atom_site_occupancy
_atom_site_site_symmetry_order
_atom_site_calc_flag
_atom_site_refinement_flags_posn
_atom_site_refinement_flags_adp
_atom_site_refinement_flags_occupancy
_atom_site_disorder_assembly
_atom_site_disorder_group
Cu1 Cu 0.74962(2) 0.88456(2) 0.70944(2) 0.01462(5) Uani 1 1 d . . . . .
Cu2 Cu 0.85399(2) 0.71839(2) 0.65167(2) 0.01308(5) Uani 1 1 d . . . . .
Cu3 Cu 0.75199(2) 0.60683(2) 0.77299(2) 0.01378(5) Uani 1 1 d . . . . .
Cu4 Cu 0.65326(2) 0.77160(2) 0.83257(2) 0.01838(5) Uani 1 1 d . . . . .
N1 N 0.73814(10) 0.89001(10) 0.60237(9) 0.0142(3) Uani 1 1 d . . . . .
N2 N 0.78966(10) 0.81529(9) 0.57468(9) 0.0138(3) Uani 1 1 d . . . . .
N3 N 0.92018(10) 0.62316(10) 0.72872(9) 0.0147(3) Uani 1 1 d . . . . .
N4 N 0.87656(10) 0.56807(10) 0.78177(9) 0.0149(3) Uani 1 1 d . . . . .
N5 N 0.62717(10) 0.65258(10) 0.76384(10) 0.0161(3) Uani 1 1 d . . . . .
N6 N 0.58183(11) 0.72678(10) 0.79373(10) 0.0179(3) Uani 1 1 d . . . . .
N7 N 0.71960(12) 0.82018(10) 0.87301(9) 0.0188(3) Uani 1 1 d . . . . .
N8 N 0.76183(11) 0.87444(10) 0.81761(9) 0.0181(3) Uani 1 1 d . . . . .
C1 C 0.69451(11) 0.95268(11) 0.54004(10) 0.0131(3) Uani 1 1 d . . . . .
C2 C 0.71847(12) 0.91905(11) 0.47104(10) 0.0137(3) Uani 1 1 d . . . . .
H2 H 0.698270 0.948937 0.418361 0.016 Uiso 1 1 calc R U . . .
C3 C 0.77809(11) 0.83268(11) 0.49525(10) 0.0127(3) Uani 1 1 d . . . . .
C4 C 0.63401(11) 1.04392(11) 0.54874(10) 0.0131(3) Uani 1 1 d . . . . .
C5 C 0.58461(13) 1.09689(12) 0.47121(12) 0.0207(4) Uani 1 1 d . . . . .
H5A H 0.629867 1.101231 0.424271 0.025 Uiso 1 1 calc R U . . .
H5B H 0.546736 1.065246 0.461536 0.025 Uiso 1 1 calc R U . . .
C6 C 0.52427(14) 1.19055(12) 0.47850(12) 0.0224(4) Uani 1 1 d . . . . .
H6 H 0.492869 1.223627 0.427501 0.027 Uiso 1 1 calc R U . . .
C7 C 0.58320(14) 1.23946(13) 0.49177(14) 0.0255(4) Uani 1 1 d . . . . .
H7A H 0.544867 1.300172 0.496090 0.031 Uiso 1 1 calc R U . . .
H7B H 0.628507 1.244486 0.444968 0.031 Uiso 1 1 calc R U . . .
C8 C 0.63168(13) 1.18909(13) 0.56923(13) 0.0230(4) Uani 1 1 d . . . . .
H8 H 0.670198 1.221458 0.577777 0.028 Uiso 1 1 calc R U . . .
C9 C 0.56082(14) 1.18282(14) 0.64107(13) 0.0250(4) Uani 1 1 d . . . . .
H9A H 0.522248 1.243218 0.646144 0.030 Uiso 1 1 calc R U . . .
H9B H 0.591606 1.150886 0.691816 0.030 Uiso 1 1 calc R U . . .
C10 C 0.50154(13) 1.13309(13) 0.62805(13) 0.0227(4) Uani 1 1 d . . . . .
H10 H 0.455331 1.128923 0.675080 0.027 Uiso 1 1 calc R U . . .
C11 C 0.56203(13) 1.03910(13) 0.62087(12) 0.0208(4) Uani 1 1 d . . . . .
H11A H 0.523981 1.006644 0.613050 0.025 Uiso 1 1 calc R U . . .
H11B H 0.592567 1.006140 0.671598 0.025 Uiso 1 1 calc R U . . .
C12 C 0.69190(12) 1.09521(12) 0.56190(12) 0.0192(4) Uani 1 1 d . . . . .
H12A H 0.723955 1.062757 0.611911 0.023 Uiso 1 1 calc R U . . .
H12B H 0.738099 1.099339 0.515727 0.023 Uiso 1 1 calc R U . . .
C13 C 0.45355(13) 1.18368(13) 0.55022(14) 0.0246(4) Uani 1 1 d . . . . .
H13A H 0.413998 1.243907 0.554970 0.029 Uiso 1 1 calc R U . . .
H13B H 0.415005 1.152231 0.541412 0.029 Uiso 1 1 calc R U . . .
C14 C 0.82833(12) 0.76670(11) 0.44475(10) 0.0135(3) Uani 1 1 d . . . . .
C15 C 0.78834(14) 0.79687(12) 0.36194(11) 0.0198(4) Uani 1 1 d . . . . .
H15A H 0.723506 0.801512 0.370168 0.024 Uiso 1 1 calc R U . . .
H15B H 0.792119 0.856343 0.333470 0.024 Uiso 1 1 calc R U . . .
C16 C 0.84002(16) 0.73081(13) 0.30957(12) 0.0274(4) Uani 1 1 d . . . . .
H16 H 0.812512 0.751498 0.256366 0.033 Uiso 1 1 calc R U . . .
C17 C 0.93881(19) 0.72508(16) 0.29499(15) 0.0389(6) Uani 1 1 d . . . . .
H17A H 0.943465 0.783960 0.265415 0.047 Uiso 1 1 calc R U . . .
H17B H 0.972098 0.682423 0.261359 0.047 Uiso 1 1 calc R U . . .
C18 C 0.98091(15) 0.69474(16) 0.37604(16) 0.0340(5) Uani 1 1 d . . . . .
H18 H 1.045964 0.691629 0.366319 0.041 Uiso 1 1 calc R U . . .
C19 C 0.97518(15) 0.60276(14) 0.42068(16) 0.0332(5) Uani 1 1 d . . . . .
H19A H 1.002475 0.582720 0.473297 0.040 Uiso 1 1 calc R U . . .
H19B H 1.009514 0.559413 0.387971 0.040 Uiso 1 1 calc R U . . .
C20 C 0.87535(14) 0.60743(12) 0.43502(12) 0.0219(4) Uani 1 1 d . . . . .
H20 H 0.871648 0.547267 0.463575 0.026 Uiso 1 1 calc R U . . .
C21 C 0.82296(13) 0.67333(11) 0.48719(11) 0.0168(3) Uani 1 1 d . . . . .
H21A H 0.848917 0.652570 0.540490 0.020 Uiso 1 1 calc R U . . .
H21B H 0.758622 0.676192 0.496637 0.020 Uiso 1 1 calc R U . . .
C22 C 0.92871(13) 0.76124(13) 0.42824(13) 0.0233(4) Uani 1 1 d . . . . .
H22A H 0.956799 0.742217 0.480361 0.028 Uiso 1 1 calc R U . . .
H22B H 0.932567 0.820681 0.399756 0.028 Uiso 1 1 calc R U . . .
C23 C 0.83367(16) 0.63865(13) 0.35321(12) 0.0255(4) Uani 1 1 d . . . . .
H23A H 0.769309 0.641592 0.361955 0.031 Uiso 1 1 calc R U . . .
H23B H 0.866664 0.595995 0.319513 0.031 Uiso 1 1 calc R U . . .
C24 C 1.00778(12) 0.59286(12) 0.74544(10) 0.0149(3) Uani 1 1 d . . . . .
C25 C 1.02188(12) 0.51719(12) 0.80955(11) 0.0181(3) Uani 1 1 d . . . . .
H25 H 1.077275 0.482037 0.833837 0.022 Uiso 1 1 calc R U . . .
C26 C 0.93826(12) 0.50352(12) 0.83082(10) 0.0159(3) Uani 1 1 d . . . . .
C27 C 1.07463(12) 0.63724(12) 0.69764(10) 0.0151(3) Uani 1 1 d . . . . .
C28 C 1.04140(13) 0.73603(13) 0.69781(12) 0.0213(4) Uani 1 1 d . . . . .
H28A H 0.982071 0.766260 0.673826 0.026 Uiso 1 1 calc R U . . .
H28B H 1.032825 0.741893 0.754345 0.026 Uiso 1 1 calc R U . . .
C29 C 1.11009(15) 0.78052(14) 0.64914(13) 0.0262(4) Uani 1 1 d . . . . .
H29 H 1.087278 0.844706 0.649838 0.031 Uiso 1 1 calc R U . . .
C30 C 1.1219(2) 0.77229(18) 0.56155(14) 0.0384(6) Uani 1 1 d . . . . .
H30A H 1.062954 0.801990 0.536839 0.046 Uiso 1 1 calc R U . . .
H30B H 1.165445 0.801604 0.529345 0.046 Uiso 1 1 calc R U . . .
C31 C 1.1571(2) 0.67401(19) 0.56093(14) 0.0409(7) Uani 1 1 d . . . . .
H31 H 1.165373 0.668549 0.503702 0.049 Uiso 1 1 calc R U . . .
C32 C 1.24786(18) 0.62820(19) 0.59883(19) 0.0479(8) Uani 1 1 d . . . . .
H32A H 1.270679 0.564648 0.598155 0.058 Uiso 1 1 calc R U . . .
H32B H 1.292926 0.655814 0.567105 0.058 Uiso 1 1 calc R U . . .
C33 C 1.23572(15) 0.63686(16) 0.68569(16) 0.0346(5) Uani 1 1 d . . . . .
H33 H 1.295340 0.606858 0.710503 0.042 Uiso 1 1 calc R U . . .
C34 C 1.16706(14) 0.59217(15) 0.73423(14) 0.0293(5) Uani 1 1 d . . . . .
H34A H 1.159923 0.596133 0.791261 0.035 Uiso 1 1 calc R U . . .
H34B H 1.189956 0.528546 0.733789 0.035 Uiso 1 1 calc R U . . .
C35 C 1.08819(17) 0.62947(16) 0.60943(12) 0.0290(5) Uani 1 1 d . . . . .
H35A H 1.110404 0.566049 0.608341 0.035 Uiso 1 1 calc R U . . .
H35B H 1.029448 0.658394 0.584348 0.035 Uiso 1 1 calc R U . . .
C36 C 1.20106(15) 0.73481(16) 0.68687(13) 0.0291(5) Uani 1 1 d . . . . .
H36A H 1.193702 0.740327 0.743431 0.035 Uiso 1 1 calc R U . . .
H36B H 1.245519 0.763616 0.655935 0.035 Uiso 1 1 calc R U . . .
C47 C 0.56549(11) 0.62982(11) 0.73746(11) 0.0144(3) Uani 1 1 d . . . . .
C48 C 0.47942(12) 0.68916(12) 0.75089(11) 0.0178(3) Uani 1 1 d . . . . .
H48 H 0.423331 0.688790 0.738760 0.021 Uiso 1 1 calc R U . . .
C49 C 0.49233(12) 0.74943(12) 0.78588(11) 0.0168(3) Uani 1 1 d . . . . .
C50 C 0.59359(12) 0.55130(12) 0.70078(11) 0.0156(3) Uani 1 1 d . . . . .
C51 C 0.65490(15) 0.56577(14) 0.62241(13) 0.0273(4) Uani 1 1 d . . . . .
H51A H 0.621520 0.619691 0.582906 0.033 Uiso 1 1 calc R U . . .
H51B H 0.709111 0.575002 0.634454 0.033 Uiso 1 1 calc R U . . .
C52 C 0.68483(17) 0.48528(16) 0.58542(15) 0.0333(5) Uani 1 1 d . . . . .
H52 H 0.724508 0.495697 0.534475 0.040 Uiso 1 1 calc R U . . .
C53 C 0.73717(15) 0.40265(15) 0.64619(17) 0.0364(6) Uani 1 1 d . . . . .
H53A H 0.757187 0.350601 0.622462 0.044 Uiso 1 1 calc R U . . .
H53B H 0.791856 0.410808 0.658535 0.044 Uiso 1 1 calc R U . . .
C54 C 0.67763(19) 0.38621(15) 0.72343(17) 0.0378(6) Uani 1 1 d . . . . .
H54 H 0.712955 0.332391 0.762981 0.045 Uiso 1 1 calc R U . . .
C55 C 0.59598(19) 0.37126(18) 0.7052(2) 0.0477(7) Uani 1 1 d . . . . .
H55A H 0.557652 0.359174 0.755924 0.057 Uiso 1 1 calc R U . . .
H55B H 0.615551 0.319139 0.681635 0.057 Uiso 1 1 calc R U . . .
C56 C 0.54162(16) 0.4534(2) 0.6456(2) 0.0481(8) Uani 1 1 d . . . . .
H56 H 0.487055 0.443573 0.633725 0.058 Uiso 1 1 calc R U . . .
C57 C 0.51073(14) 0.53548(17) 0.68190(17) 0.0340(5) Uani 1 1 d . . . . .
H57A H 0.475303 0.588519 0.642803 0.041 Uiso 1 1 calc R U . . .
H57B H 0.471132 0.525651 0.732212 0.041 Uiso 1 1 calc R U . . .
C58 C 0.64653(17) 0.46652(13) 0.76044(14) 0.0298(5) Uani 1 1 d . . . . .
H58A H 0.700180 0.474830 0.774756 0.036 Uiso 1 1 calc R U . . .
H58B H 0.607402 0.455417 0.810812 0.036 Uiso 1 1 calc R U . . .
C59 C 0.60043(19) 0.4722(2) 0.56627(18) 0.0479(7) Uani 1 1 d . . . . .
H59A H 0.618878 0.421759 0.540532 0.057 Uiso 1 1 calc R U . . .
H59B H 0.565161 0.526256 0.528054 0.057 Uiso 1 1 calc R U . . .
C70 C 0.73081(13) 0.82145(12) 0.94811(11) 0.0180(3) Uani 1 1 d . . . . .
C71 C 0.78137(13) 0.87662(12) 0.94158(11) 0.0187(3) Uani 1 1 d . . . . .
H71 H 0.799805 0.889657 0.984776 0.022 Uiso 1 1 calc R U . . .
C72 C 0.79936(13) 0.90875(12) 0.85888(11) 0.0173(3) Uani 1 1 d . . . . .
C83 C 0.84577(13) 0.97625(12) 0.81772(11) 0.0177(3) Uani 1 1 d . . . . .
C84 C 0.8969(2) 0.9891(2) 0.87868(16) 0.0494(8) Uani 1 1 d . . . . .
H84A H 0.944061 0.932145 0.900831 0.059 Uiso 1 1 calc R U . . .
H84B H 0.854082 1.007529 0.924321 0.059 Uiso 1 1 calc R U . . .
C85 C 0.9418(2) 1.0603(2) 0.83706(18) 0.0550(9) Uani 1 1 d . . . . .
H85 H 0.975430 1.067692 0.877112 0.066 Uiso 1 1 calc R U . . .
C86 C 0.8687(2) 1.14805(18) 0.80467(17) 0.0470(7) Uani 1 1 d . . . . .
H86A H 0.825382 1.166908 0.849907 0.056 Uiso 1 1 calc R U . . .
H86B H 0.896867 1.194512 0.778874 0.056 Uiso 1 1 calc R U . . .
C87 C 0.81925(16) 1.13691(14) 0.74354(16) 0.0344(5) Uani 1 1 d . . . . .
H87 H 0.771549 1.194760 0.722209 0.041 Uiso 1 1 calc R U . . .
C88 C 0.88502(17) 1.10910(16) 0.67421(14) 0.0333(5) Uani 1 1 d . . . . .
H88A H 0.914141 1.154746 0.648082 0.040 Uiso 1 1 calc R U . . .
H88B H 0.851893 1.103997 0.633159 0.040 Uiso 1 1 calc R U . . .
C89 C 0.95683(17) 1.02103(16) 0.70464(17) 0.0388(6) Uani 1 1 d . . . . .
H89 H 0.999830 1.002636 0.658296 0.047 Uiso 1 1 calc R U . . .
C90 C 0.91147(17) 0.95043(15) 0.74602(17) 0.0359(6) Uani 1 1 d . . . . .
H90A H 0.878020 0.943681 0.706159 0.043 Uiso 1 1 calc R U . . .
H90B H 0.958760 0.892567 0.765324 0.043 Uiso 1 1 calc R U . . .
C91 C 0.77378(15) 1.06671(13) 0.78507(15) 0.0302(5) Uani 1 1 d . . . . .
H91A H 0.739017 1.060786 0.745769 0.036 Uiso 1 1 calc R U . . .
H91B H 0.730762 1.085772 0.830408 0.036 Uiso 1 1 calc R U . . .
C92 C 1.00851(18) 1.02988(18) 0.7670(2) 0.0577(10) Uani 1 1 d . . . . .
H92A H 1.039942 1.073682 0.741000 0.069 Uiso 1 1 calc R U . . .
H92B H 1.054876 0.971988 0.788143 0.069 Uiso 1 1 calc R U . . .
C38 C 0.86263(18) 0.38708(17) 0.86346(15) 0.0217(5) Uani 0.832(4) 1 d . U P A 1
H38A H 0.805934 0.432400 0.841710 0.026 Uiso 0.832(4) 1 calc R U P A 1
H38B H 0.900319 0.361791 0.818584 0.026 Uiso 0.832(4) 1 calc R U P A 1
C39 C 0.83955(19) 0.31310(17) 0.93078(17) 0.0247(5) Uani 0.832(4) 1 d . U P A 1
H39 H 0.805602 0.285700 0.908293 0.030 Uiso 0.832(4) 1 calc R U P A 1
C40 C 0.9279(2) 0.2419(2) 0.9628(2) 0.0272(6) Uani 0.832(4) 1 d . U P A 1
H40A H 0.913741 0.193307 1.005463 0.033 Uiso 0.832(4) 1 calc R U P A 1
H40B H 0.966041 0.216379 0.918143 0.033 Uiso 0.832(4) 1 calc R U P A 1
C41 C 0.9793(2) 0.28421(19) 0.99758(18) 0.0254(5) Uani 0.832(4) 1 d . U P A 1
H41 H 1.036612 0.238087 1.019034 0.031 Uiso 0.832(4) 1 calc R U P A 1
C42 C 0.9198(2) 0.3237(2) 1.06593(15) 0.0290(5) Uani 0.832(4) 1 d . U P A 1
H42A H 0.953155 0.350408 1.089011 0.035 Uiso 0.832(4) 1 calc R U P A 1
H42B H 0.905079 0.276213 1.109604 0.035 Uiso 0.832(4) 1 calc R U P A 1
C43 C 0.8320(2) 0.39479(19) 1.03370(16) 0.0271(5) Uani 0.832(4) 1 d . U P A 1
H43 H 0.793469 0.420424 1.078804 0.032 Uiso 0.832(4) 1 calc R U P A 1
C44 C 0.85491(19) 0.46894(16) 0.96604(14) 0.0233(5) Uani 0.832(4) 1 d . U P A 1
H44A H 0.798038 0.514651 0.945050 0.028 Uiso 0.832(4) 1 calc R U P A 1
H44B H 0.886732 0.497622 0.988443 0.028 Uiso 0.832(4) 1 calc R U P A 1
C45 C 1.00203(18) 0.35851(18) 0.93082(17) 0.0219(5) Uani 0.832(4) 1 d . U P A 1
H45A H 1.041020 0.333285 0.886401 0.026 Uiso 0.832(4) 1 calc R U P A 1
H45B H 1.036299 0.384947 0.953150 0.026 Uiso 0.832(4) 1 calc R U P A 1
C46 C 0.78033(19) 0.35329(18) 0.99877(18) 0.0282(5) Uani 0.832(4) 1 d . U P A 1
H46A H 0.763687 0.306548 1.041980 0.034 Uiso 0.832(4) 1 calc R U P A 1
H46B H 0.723727 0.399226 0.977463 0.034 Uiso 0.832(4) 1 calc R U P A 1
C61 C 0.38552(18) 0.78713(16) 0.90462(15) 0.0205(5) Uani 0.786(3) 1 d . U P B 1
H61A H 0.360931 0.740295 0.904705 0.025 Uiso 0.786(3) 1 calc R U P B 1
H61B H 0.436240 0.760150 0.940442 0.025 Uiso 0.786(3) 1 calc R U P B 1
C62 C 0.31061(19) 0.86195(17) 0.93702(16) 0.0246(5) Uani 0.786(3) 1 d . U P B 1
H62 H 0.286719 0.836737 0.992633 0.029 Uiso 0.786(3) 1 calc R U P B 1
C63 C 0.23305(18) 0.90541(18) 0.8802(2) 0.0255(5) Uani 0.786(3) 1 d . U P B 1
H63A H 0.206778 0.860634 0.877797 0.031 Uiso 0.786(3) 1 calc R U P B 1
H63B H 0.184505 0.953129 0.901139 0.031 Uiso 0.786(3) 1 calc R U P B 1
C64 C 0.26990(18) 0.9441(2) 0.79570(17) 0.0227(5) Uani 0.786(3) 1 d . U P B 1
H64 H 0.219487 0.972215 0.758627 0.027 Uiso 0.786(3) 1 calc R U P B 1
C65 C 0.3090(2) 1.01443(19) 0.79966(18) 0.0233(5) Uani 0.786(3) 1 d . U P B 1
H65A H 0.331749 1.040711 0.744677 0.028 Uiso 0.786(3) 1 calc R U P B 1
H65B H 0.261005 1.062532 0.820489 0.028 Uiso 0.786(3) 1 calc R U P B 1
C66 C 0.38654(19) 0.97125(17) 0.85556(18) 0.0199(5) Uani 0.786(3) 1 d . U P B 1
H66 H 0.412535 1.016838 0.858075 0.024 Uiso 0.786(3) 1 calc R U P B 1
C67 C 0.46080(15) 0.89686(15) 0.82230(14) 0.0162(4) Uani 0.786(3) 1 d . U P B 1
H67A H 0.511368 0.868727 0.858294 0.019 Uiso 0.786(3) 1 calc R U P B 1
H67B H 0.485063 0.922435 0.767749 0.019 Uiso 0.786(3) 1 calc R U P B 1
C68 C 0.34459(16) 0.86985(16) 0.76306(15) 0.0201(5) Uani 0.786(3) 1 d . U P B 1
H68A H 0.318527 0.825662 0.758745 0.024 Uiso 0.786(3) 1 calc R U P B 1
H68B H 0.367931 0.895335 0.708067 0.024 Uiso 0.786(3) 1 calc R U P B 1
C69 C 0.35033(18) 0.93215(19) 0.94045(16) 0.0243(5) Uani 0.786(3) 1 d . U P B 1
H69A H 0.302727 0.979970 0.961998 0.029 Uiso 0.786(3) 1 calc R U P B 1
H69B H 0.400142 0.904705 0.977244 0.029 Uiso 0.786(3) 1 calc R U P B 1
C74 C 0.74135(18) 0.66969(15) 1.03647(14) 0.0211(5) Uani 0.783(3) 1 d . U P C 1
H74A H 0.736041 0.650003 0.989125 0.025 Uiso 0.783(3) 1 calc R U P C 1
H74B H 0.806583 0.656590 1.041495 0.025 Uiso 0.783(3) 1 calc R U P C 1
C75 C 0.7005(2) 0.61947(18) 1.11341(18) 0.0268(5) Uani 0.783(3) 1 d . U P C 1
H75 H 0.731800 0.554087 1.120635 0.032 Uiso 0.783(3) 1 calc R U P C 1
C76 C 0.5985(2) 0.6423(2) 1.10535(19) 0.0282(6) Uani 0.783(3) 1 d . U P C 1
H76A H 0.590556 0.625118 1.057453 0.034 Uiso 0.783(3) 1 calc R U P C 1
H76B H 0.571773 0.608678 1.154068 0.034 Uiso 0.783(3) 1 calc R U P C 1
C77 C 0.5498(2) 0.7420(2) 1.09610(16) 0.0246(5) Uani 0.783(3) 1 d . U P C 1
H77 H 0.483656 0.756653 1.091087 0.030 Uiso 0.783(3) 1 calc R U P C 1
C78 C 0.5625(2) 0.76960(19) 1.16926(17) 0.0247(5) Uani 0.783(3) 1 d . U P C 1
H78A H 0.535427 0.737980 1.219200 0.030 Uiso 0.783(3) 1 calc R U P C 1
H78B H 0.531102 0.834206 1.162671 0.030 Uiso 0.783(3) 1 calc R U P C 1
C79 C 0.6637(2) 0.74724(17) 1.17679(14) 0.0221(5) Uani 0.783(3) 1 d . U P C 1
H79 H 0.671795 0.765064 1.224892 0.027 Uiso 0.783(3) 1 calc R U P C 1
C80 C 0.70577(17) 0.79670(16) 1.09987(13) 0.0179(5) Uani 0.783(3) 1 d . U P C 1
H80A H 0.771609 0.780796 1.104313 0.021 Uiso 0.783(3) 1 calc R U P C 1
H80B H 0.677333 0.861575 1.093702 0.021 Uiso 0.783(3) 1 calc R U P C 1
C81 C 0.59179(16) 0.79228(17) 1.01929(14) 0.0199(5) Uani 0.783(3) 1 d . U P C 1
H81A H 0.582080 0.776251 0.971355 0.024 Uiso 0.783(3) 1 calc R U P C 1
H81B H 0.560840 0.856970 1.012516 0.024 Uiso 0.783(3) 1 calc R U P C 1
C82 C 0.7117(2) 0.6474(2) 1.18714(17) 0.0281(5) Uani 0.783(3) 1 d . U P C 1
H82A H 0.685488 0.614606 1.236871 0.034 Uiso 0.783(3) 1 calc R U P C 1
H82B H 0.777009 0.632549 1.193047 0.034 Uiso 0.783(3) 1 calc R U P C 1
C1B C 0.4154(6) 0.9156(5) 0.7577(5) 0.0156(13) Uani 0.214(3) 1 d . U P B 2
H1BA H 0.402102 0.915929 0.703615 0.019 Uiso 0.214(3) 1 calc R U P B 2
H1BB H 0.474592 0.925033 0.751955 0.019 Uiso 0.214(3) 1 calc R U P B 2
C1C C 0.3161(5) 0.8208(5) 0.8041(5) 0.0153(13) Uani 0.214(3) 1 d . U P B 2
H1CA H 0.309837 0.829018 0.746047 0.018 Uiso 0.214(3) 1 calc R U P B 2
H1CB H 0.310031 0.762651 0.834490 0.018 Uiso 0.214(3) 1 calc R U P B 2
C1D C 0.4207(6) 0.8163(6) 0.8979(5) 0.0190(15) Uani 0.214(3) 1 d . U P B 2
H1DA H 0.481162 0.813033 0.909341 0.023 Uiso 0.214(3) 1 calc R U P B 2
H1DB H 0.411310 0.759507 0.927895 0.023 Uiso 0.214(3) 1 calc R U P B 2
C1E C 0.3463(6) 0.8937(7) 0.9311(6) 0.0181(12) Uani 0.214(3) 1 d . U P B 2
H1E H 0.354089 0.887634 0.989008 0.022 Uiso 0.214(3) 1 calc R U P B 2
C1F C 0.2551(7) 0.8878(6) 0.9227(6) 0.0175(12) Uani 0.214(3) 1 d . U P B 2
H1FA H 0.251215 0.829637 0.955654 0.021 Uiso 0.214(3) 1 calc R U P B 2
H1FB H 0.205972 0.934851 0.944007 0.021 Uiso 0.214(3) 1 calc R U P B 2
C1G C 0.2415(6) 0.8977(6) 0.8374(6) 0.0176(12) Uani 0.214(3) 1 d . U P B 2
H1G H 0.180144 0.895074 0.834393 0.021 Uiso 0.214(3) 1 calc R U P B 2
C1H C 0.2488(7) 0.9840(7) 0.7846(6) 0.0178(12) Uani 0.214(3) 1 d . U P B 2
H1HA H 0.199403 1.033741 0.801892 0.021 Uiso 0.214(3) 1 calc R U P B 2
H1HB H 0.241215 0.987807 0.727765 0.021 Uiso 0.214(3) 1 calc R U P B 2
C1I C 0.3395(7) 0.9928(7) 0.7890(6) 0.0177(12) Uani 0.214(3) 1 d . U P B 2
H1I H 0.342393 1.051852 0.755620 0.021 Uiso 0.214(3) 1 calc R U P B 2
C1J C 0.3561(7) 0.9795(7) 0.8784(6) 0.0189(12) Uani 0.214(3) 1 d . U P B 2
H1JA H 0.417914 0.979707 0.880842 0.023 Uiso 0.214(3) 1 calc R U P B 2
H1JB H 0.312084 1.029583 0.899399 0.023 Uiso 0.214(3) 1 calc R U P B 2
C1K C 0.6166(9) 0.6426(9) 1.0778(7) 0.0307(14) Uani 0.217(3) 1 d . U P C 2
H1K H 0.606126 0.591399 1.066610 0.037 Uiso 0.217(3) 1 calc R U P C 2
C1L C 0.6795(9) 0.6109(8) 1.1449(7) 0.0314(14) Uani 0.217(3) 1 d . U P C 2
H1LA H 0.738355 0.569441 1.128662 0.038 Uiso 0.217(3) 1 calc R U P C 2
H1LB H 0.652936 0.577989 1.194340 0.038 Uiso 0.217(3) 1 calc R U P C 2
C1M C 0.6576(7) 0.6936(7) 1.0020(5) 0.0254(16) Uani 0.217(3) 1 d . U P C 2
H1MA H 0.612196 0.723451 0.960937 0.031 Uiso 0.217(3) 1 calc R U P C 2
H1MB H 0.710729 0.651506 0.978682 0.031 Uiso 0.217(3) 1 calc R U P C 2
C1N C 0.5263(8) 0.7089(9) 1.1032(6) 0.0344(15) Uani 0.217(3) 1 d . U P C 2
H1NA H 0.485463 0.732876 1.058601 0.041 Uiso 0.217(3) 1 calc R U P C 2
H1NB H 0.496173 0.677819 1.151292 0.041 Uiso 0.217(3) 1 calc R U P C 2
C1O C 0.5429(8) 0.7838(9) 1.1230(7) 0.0339(15) Uani 0.217(3) 1 d . U P C 2
H1O H 0.483840 0.824605 1.141290 0.041 Uiso 0.217(3) 1 calc R U P C 2
C1P C 0.5841(7) 0.8357(8) 1.0461(6) 0.0319(18) Uani 0.217(3) 1 d . U P C 2
H1PA H 0.585517 0.890978 1.055691 0.038 Uiso 0.217(3) 1 calc R U P C 2
H1PB H 0.546327 0.852029 1.000238 0.038 Uiso 0.217(3) 1 calc R U P C 2
C1R C 0.7394(7) 0.7361(7) 1.0868(5) 0.0274(16) Uani 0.217(3) 1 d . U P C 2
H1RA H 0.753467 0.783920 1.099480 0.033 Uiso 0.217(3) 1 calc R U P C 2
H1RB H 0.797688 0.693153 1.071511 0.033 Uiso 0.217(3) 1 calc R U P C 2
C1S C 0.6959(8) 0.6881(9) 1.1645(6) 0.0299(14) Uani 0.217(3) 1 d . U P C 2
H1S H 0.737798 0.664813 1.209001 0.036 Uiso 0.217(3) 1 calc R U P C 2
C1T C 0.6080(10) 0.7497(9) 1.1894(7) 0.0338(15) Uani 0.217(3) 1 d . U P C 2
H1TA H 0.617915 0.800429 1.200815 0.041 Uiso 0.217(3) 1 calc R U P C 2
H1TB H 0.581076 0.718530 1.239755 0.041 Uiso 0.217(3) 1 calc R U P C 2
C1U C 0.8956(11) 0.3770(10) 1.0547(9) 0.0341(19) Uani 0.168(4) 1 d . U P A 2
H1U H 0.890358 0.390292 1.108547 0.041 Uiso 0.168(4) 1 calc R U P A 2
C1V C 0.9141(11) 0.4542(9) 0.9847(8) 0.031(2) Uani 0.168(4) 1 d . U P A 2
H1VA H 0.973287 0.459047 0.989610 0.037 Uiso 0.168(4) 1 calc R U P A 2
H1VB H 0.865999 0.511383 0.987762 0.037 Uiso 0.168(4) 1 calc R U P A 2
C1W C 0.9724(12) 0.2948(9) 1.0499(9) 0.0322(19) Uani 0.168(4) 1 d . U P A 2
H1WA H 1.029773 0.303412 1.054572 0.039 Uiso 0.168(4) 1 calc R U P A 2
H1WB H 0.964824 0.245608 1.095810 0.039 Uiso 0.168(4) 1 calc R U P A 2
C1X C 0.8072(12) 0.3693(11) 1.0397(10) 0.038(2) Uani 0.168(4) 1 d . U P A 2
H1XA H 0.789329 0.326868 1.087037 0.046 Uiso 0.168(4) 1 calc R U P A 2
H1XB H 0.758928 0.427885 1.035590 0.046 Uiso 0.168(4) 1 calc R U P A 2
C1Y C 0.8126(13) 0.3389(11) 0.9642(11) 0.038(2) Uani 0.168(4) 1 d . U P A 2
H1Y H 0.755544 0.329480 0.957904 0.045 Uiso 0.168(4) 1 calc R U P A 2
C1Z C 0.8956(13) 0.2586(13) 0.9604(12) 0.035(2) Uani 0.168(4) 1 d . U P A 2
H1ZA H 0.886915 0.206706 1.002190 0.042 Uiso 0.168(4) 1 calc R U P A 2
H1ZB H 0.902679 0.245632 0.906740 0.042 Uiso 0.168(4) 1 calc R U P A 2
C2A C 0.9779(13) 0.2709(12) 0.9734(10) 0.0324(19) Uani 0.168(4) 1 d . U P A 2
H2A H 1.030051 0.214845 0.972706 0.039 Uiso 0.168(4) 1 calc R U P A 2
C2B C 0.9965(13) 0.3480(11) 0.9034(10) 0.032(2) Uani 0.168(4) 1 d . U P A 2
H2BA H 1.049790 0.359607 0.914276 0.039 Uiso 0.168(4) 1 calc R U P A 2
H2BB H 1.010381 0.330195 0.851382 0.039 Uiso 0.168(4) 1 calc R U P A 2
C2D C 0.8343(12) 0.4155(11) 0.8925(10) 0.039(2) Uani 0.168(4) 1 d . U P A 2
H2DA H 0.838112 0.400190 0.840433 0.047 Uiso 0.168(4) 1 calc R U P A 2
H2DB H 0.782716 0.471397 0.891867 0.047 Uiso 0.168(4) 1 calc R U P A 2
C73 C 0.91494(12) 0.43138(12) 0.89687(10) 0.0160(3) Uani 1 1 d . . . . .
C37 C 0.69060(14) 0.77109(12) 1.02355(11) 0.0199(4) Uani 1 1 d . . . . .
C60 C 0.42113(12) 0.82467(11) 0.81694(11) 0.0174(3) Uani 1 1 d . . . . .

loop_
_atom_site_aniso_label
_atom_site_aniso_U_11
_atom_site_aniso_U_22
_atom_site_aniso_U_33
_atom_site_aniso_U_23
_atom_site_aniso_U_13
_atom_site_aniso_U_12
Cu1 0.02054(11) 0.01597(10) 0.01064(9) -0.00448(8) 0.00070(8) -0.00979(8)
Cu2 0.01463(10) 0.01216(10) 0.01117(9) -0.00059(7) -0.00211(7) -0.00418(8)
Cu3 0.01178(10) 0.01403(10) 0.01746(10) -0.00564(8) 0.00031(7) -0.00576(8)
Cu4 0.02368(12) 0.01842(11) 0.01980(11) -0.01128(9) 0.00756(9) -0.01388(9)
N1 0.0167(7) 0.0121(6) 0.0138(6) -0.0049(5) -0.0008(5) -0.0037(5)
N2 0.0165(7) 0.0120(6) 0.0127(6) -0.0035(5) -0.0011(5) -0.0042(5)
N3 0.0158(7) 0.0147(7) 0.0138(7) -0.0001(5) -0.0015(5) -0.0077(6)
N4 0.0151(7) 0.0156(7) 0.0141(6) 0.0002(5) -0.0017(5) -0.0080(6)
N5 0.0130(7) 0.0133(7) 0.0250(8) -0.0109(6) 0.0022(6) -0.0046(5)
N6 0.0175(7) 0.0135(7) 0.0250(8) -0.0107(6) 0.0057(6) -0.0065(6)
N7 0.0294(8) 0.0173(7) 0.0146(7) -0.0065(6) 0.0054(6) -0.0145(6)
N8 0.0285(8) 0.0182(7) 0.0136(7) -0.0051(6) 0.0024(6) -0.0158(6)
C1 0.0144(7) 0.0127(7) 0.0133(7) -0.0044(6) -0.0007(6) -0.0052(6)
C2 0.0153(8) 0.0125(7) 0.0130(7) -0.0038(6) -0.0021(6) -0.0031(6)
C3 0.0139(7) 0.0123(7) 0.0124(7) -0.0032(6) -0.0009(6) -0.0048(6)
C4 0.0130(7) 0.0120(7) 0.0153(7) -0.0059(6) -0.0005(6) -0.0035(6)
C5 0.0227(9) 0.0164(8) 0.0210(9) -0.0081(7) -0.0061(7) 0.0006(7)
C6 0.0228(9) 0.0144(8) 0.0256(9) -0.0068(7) -0.0063(7) 0.0024(7)
C7 0.0226(9) 0.0132(8) 0.0371(11) -0.0071(8) 0.0059(8) -0.0046(7)
C8 0.0156(8) 0.0189(9) 0.0407(11) -0.0174(8) 0.0006(8) -0.0065(7)
C9 0.0223(9) 0.0263(10) 0.0282(10) -0.0186(8) -0.0016(8) -0.0012(8)
C10 0.0162(8) 0.0223(9) 0.0278(10) -0.0104(8) 0.0074(7) -0.0051(7)
C11 0.0185(9) 0.0192(9) 0.0241(9) -0.0071(7) 0.0061(7) -0.0076(7)
C12 0.0140(8) 0.0185(8) 0.0290(9) -0.0126(7) -0.0003(7) -0.0054(7)
C13 0.0131(8) 0.0213(9) 0.0413(12) -0.0152(8) -0.0028(8) -0.0020(7)
C14 0.0160(8) 0.0101(7) 0.0138(7) -0.0038(6) -0.0018(6) -0.0025(6)
C15 0.0301(10) 0.0129(8) 0.0135(8) -0.0038(6) -0.0052(7) -0.0015(7)
C16 0.0475(13) 0.0180(9) 0.0148(8) -0.0070(7) -0.0030(8) -0.0060(9)
C17 0.0545(16) 0.0283(11) 0.0315(12) -0.0178(9) 0.0213(11) -0.0139(11)
C18 0.0219(10) 0.0319(11) 0.0492(14) -0.0237(11) 0.0120(9) -0.0061(9)
C19 0.0282(11) 0.0219(10) 0.0457(13) -0.0188(10) -0.0073(10) 0.0065(8)
C20 0.0330(10) 0.0107(8) 0.0211(9) -0.0052(7) -0.0072(8) -0.0029(7)
C21 0.0248(9) 0.0112(7) 0.0142(8) -0.0020(6) -0.0045(7) -0.0055(7)
C22 0.0171(9) 0.0218(9) 0.0325(10) -0.0127(8) 0.0027(7) -0.0057(7)
C23 0.0404(12) 0.0157(9) 0.0213(9) -0.0087(7) -0.0075(8) -0.0047(8)
C24 0.0153(8) 0.0158(8) 0.0138(7) -0.0016(6) -0.0008(6) -0.0072(6)
C25 0.0166(8) 0.0185(8) 0.0182(8) 0.0025(7) -0.0058(6) -0.0079(7)
C26 0.0177(8) 0.0166(8) 0.0140(7) 0.0000(6) -0.0027(6) -0.0087(7)
C27 0.0168(8) 0.0161(8) 0.0139(7) -0.0025(6) -0.0005(6) -0.0085(6)
C28 0.0216(9) 0.0195(9) 0.0263(9) -0.0080(7) 0.0039(7) -0.0118(7)
C29 0.0311(11) 0.0216(9) 0.0323(11) -0.0092(8) 0.0055(8) -0.0177(8)
C30 0.0584(16) 0.0450(14) 0.0237(10) 0.0040(10) -0.0008(10) -0.0415(13)
C31 0.0663(17) 0.0588(16) 0.0220(10) -0.0225(11) 0.0225(11) -0.0511(15)
C32 0.0409(14) 0.0463(15) 0.0712(19) -0.0375(14) 0.0374(14) -0.0324(12)
C33 0.0177(10) 0.0343(12) 0.0515(14) -0.0056(10) 0.0025(9) -0.0143(9)
C34 0.0167(9) 0.0303(11) 0.0378(12) 0.0031(9) -0.0058(8) -0.0113(8)
C35 0.0448(13) 0.0373(12) 0.0197(9) -0.0131(8) 0.0091(8) -0.0313(10)
C36 0.0299(11) 0.0419(12) 0.0289(10) -0.0145(9) 0.0068(8) -0.0268(10)
C47 0.0121(7) 0.0129(7) 0.0193(8) -0.0056(6) -0.0003(6) -0.0045(6)
C48 0.0126(8) 0.0161(8) 0.0245(9) -0.0079(7) -0.0001(7) -0.0027(6)
C49 0.0154(8) 0.0127(8) 0.0201(8) -0.0049(6) 0.0030(6) -0.0034(6)
C50 0.0123(7) 0.0145(8) 0.0230(8) -0.0092(7) -0.0011(6) -0.0043(6)
C51 0.0324(11) 0.0222(10) 0.0295(10) -0.0133(8) 0.0103(8) -0.0119(8)
C52 0.0370(12) 0.0330(12) 0.0357(12) -0.0234(10) 0.0131(10) -0.0139(10)
C53 0.0233(10) 0.0265(11) 0.0653(17) -0.0310(11) 0.0008(10) -0.0019(9)
C54 0.0491(15) 0.0145(9) 0.0491(14) -0.0140(9) -0.0044(11) -0.0046(9)
C55 0.0473(15) 0.0346(13) 0.078(2) -0.0373(14) 0.0207(14) -0.0262(12)
C56 0.0207(11) 0.0680(18) 0.084(2) -0.0617(17) 0.0018(12) -0.0167(11)
C57 0.0147(9) 0.0438(13) 0.0569(15) -0.0363(12) -0.0022(9) -0.0072(9)
C58 0.0423(13) 0.0131(9) 0.0323(11) -0.0082(8) -0.0095(9) -0.0020(8)
C59 0.0463(15) 0.0528(16) 0.0531(16) -0.0405(14) -0.0144(12) -0.0004(12)
C70 0.0260(9) 0.0127(8) 0.0143(8) -0.0057(6) 0.0025(7) -0.0052(7)
C71 0.0280(9) 0.0148(8) 0.0148(8) -0.0056(6) -0.0021(7) -0.0072(7)
C72 0.0251(9) 0.0138(8) 0.0160(8) -0.0046(6) -0.0028(7) -0.0085(7)
C83 0.0246(9) 0.0137(8) 0.0189(8) -0.0029(6) -0.0050(7) -0.0103(7)
C84 0.077(2) 0.0546(16) 0.0365(13) 0.0120(12) -0.0312(14) -0.0502(16)
C85 0.081(2) 0.067(2) 0.0430(15) 0.0092(14) -0.0310(15) -0.0609(19)
C86 0.077(2) 0.0357(13) 0.0456(15) -0.0191(12) 0.0121(14) -0.0392(14)
C87 0.0303(11) 0.0139(9) 0.0530(15) -0.0020(9) 0.0024(10) -0.0075(8)
C88 0.0392(13) 0.0379(12) 0.0301(11) 0.0021(9) -0.0048(9) -0.0284(11)
C89 0.0375(13) 0.0280(11) 0.0583(16) -0.0205(11) 0.0222(11) -0.0233(10)
C90 0.0360(12) 0.0239(10) 0.0549(15) -0.0214(10) 0.0207(11) -0.0199(9)
C91 0.0250(10) 0.0171(9) 0.0434(13) -0.0034(9) 0.0049(9) -0.0074(8)
C92 0.0255(12) 0.0268(12) 0.113(3) 0.0144(15) -0.0273(15) -0.0144(10)
C38 0.0285(12) 0.0243(11) 0.0180(10) -0.0006(8) -0.0057(9) -0.0170(9)
C39 0.0317(11) 0.0231(10) 0.0255(10) -0.0019(8) -0.0028(8) -0.0190(9)
C40 0.0351(13) 0.0177(11) 0.0278(11) -0.0014(9) 0.0001(11) -0.0116(9)
C41 0.0296(10) 0.0208(11) 0.0228(11) 0.0045(9) -0.0054(9) -0.0109(8)
C42 0.0409(13) 0.0292(12) 0.0172(10) 0.0011(8) -0.0027(9) -0.0169(10)
C43 0.0363(12) 0.0247(10) 0.0207(10) -0.0046(8) 0.0056(9) -0.0149(9)
C44 0.0316(13) 0.0198(10) 0.0185(10) -0.0065(8) 0.0067(9) -0.0110(9)
C45 0.0204(11) 0.0203(11) 0.0213(12) 0.0045(9) -0.0055(9) -0.0080(8)
C46 0.0276(11) 0.0287(11) 0.0266(11) -0.0003(9) 0.0043(9) -0.0154(9)
C61 0.0195(11) 0.0131(10) 0.0223(11) -0.0017(8) 0.0053(9) -0.0027(9)
C62 0.0228(11) 0.0187(10) 0.0231(10) -0.0047(8) 0.0071(8) -0.0007(8)
C63 0.0149(10) 0.0216(11) 0.0352(13) -0.0082(10) 0.0031(9) -0.0018(8)
C64 0.0155(10) 0.0196(10) 0.0297(11) -0.0088(9) -0.0054(8) 0.0018(8)
C65 0.0201(11) 0.0154(11) 0.0279(11) -0.0046(9) -0.0011(9) 0.0009(8)
C66 0.0175(10) 0.0147(9) 0.0271(11) -0.0096(8) -0.0001(8) -0.0022(8)
C67 0.0135(9) 0.0131(9) 0.0229(10) -0.0071(8) -0.0001(8) -0.0038(7)
C68 0.0135(10) 0.0207(10) 0.0264(11) -0.0105(9) -0.0060(8) -0.0002(8)
C69 0.0230(11) 0.0214(11) 0.0246(10) -0.0125(9) -0.0009(8) 0.0021(9)
C74 0.0310(12) 0.0139(10) 0.0164(10) -0.0053(8) 0.0011(9) -0.0052(9)
C75 0.0428(12) 0.0166(10) 0.0179(10) -0.0042(8) 0.0043(10) -0.0094(9)
C76 0.0436(13) 0.0274(11) 0.0199(12) -0.0077(10) 0.0072(10) -0.0219(10)
C77 0.0295(11) 0.0293(11) 0.0185(10) -0.0050(9) 0.0030(8) -0.0166(9)
C78 0.0290(11) 0.0279(11) 0.0163(10) -0.0075(9) 0.0066(9) -0.0106(9)
C79 0.0319(11) 0.0228(10) 0.0124(9) -0.0062(8) 0.0004(8) -0.0095(9)
C80 0.0245(11) 0.0191(10) 0.0119(9) -0.0067(8) -0.0011(8) -0.0072(9)
C81 0.0198(11) 0.0252(11) 0.0152(9) -0.0039(9) 0.0000(8) -0.0096(9)
C82 0.0400(13) 0.0219(11) 0.0158(10) -0.0011(9) -0.0011(9) -0.0059(10)
C1B 0.015(2) 0.014(3) 0.018(3) -0.004(2) -0.002(2) -0.005(2)
C1C 0.013(3) 0.016(2) 0.019(3) -0.005(2) -0.002(2) -0.007(2)
C1D 0.018(3) 0.018(3) 0.017(3) -0.004(2) -0.004(2) -0.002(2)
C1E 0.017(2) 0.017(2) 0.019(2) -0.0054(18) -0.0026(18) -0.0040(19)
C1F 0.017(2) 0.016(2) 0.018(2) -0.0046(18) 0.000(2) -0.0046(19)
C1G 0.014(2) 0.018(2) 0.019(2) -0.0030(19) -0.0015(18) -0.0041(17)
C1H 0.016(2) 0.017(2) 0.019(2) -0.003(2) -0.0001(19) -0.005(2)
C1I 0.016(2) 0.017(2) 0.020(2) -0.0044(18) 0.000(2) -0.0057(18)
C1J 0.018(3) 0.019(2) 0.021(2) -0.007(2) 0.000(2) -0.0063(19)
C1K 0.037(3) 0.042(3) 0.017(2) -0.001(2) -0.002(2) -0.023(2)
C1L 0.037(3) 0.041(3) 0.017(2) 0.000(2) -0.002(2) -0.021(2)
C1M 0.035(3) 0.036(3) 0.015(3) -0.003(2) -0.004(2) -0.025(3)
C1N 0.037(3) 0.047(3) 0.018(3) 0.000(2) -0.001(2) -0.019(2)
C1O 0.034(3) 0.047(3) 0.018(2) -0.004(2) 0.002(2) -0.016(2)
C1P 0.030(3) 0.044(4) 0.018(3) -0.004(3) 0.003(3) -0.014(3)
C1R 0.033(3) 0.041(4) 0.015(3) -0.004(3) -0.004(2) -0.021(3)
C1S 0.034(3) 0.042(3) 0.016(2) -0.002(2) -0.003(2) -0.020(2)
C1T 0.036(3) 0.046(3) 0.018(2) -0.003(2) 0.000(2) -0.016(3)
C1U 0.047(4) 0.027(3) 0.024(3) -0.003(2) 0.005(3) -0.013(3)
C1V 0.046(5) 0.025(3) 0.021(4) -0.006(3) 0.006(3) -0.013(3)
C1W 0.047(4) 0.025(3) 0.023(3) -0.003(3) 0.002(3) -0.014(3)
C1X 0.047(4) 0.029(3) 0.031(3) 0.001(3) 0.004(3) -0.014(3)
C1Y 0.047(4) 0.031(3) 0.030(3) 0.002(3) 0.000(3) -0.017(3)
C1Z 0.048(4) 0.029(3) 0.027(3) -0.001(3) -0.002(3) -0.017(3)
C2A 0.047(4) 0.026(3) 0.024(3) -0.003(2) 0.000(3) -0.015(3)
C2B 0.047(4) 0.026(4) 0.023(4) -0.003(3) 0.002(4) -0.015(3)
C2D 0.048(5) 0.033(4) 0.032(4) 0.005(3) -0.002(4) -0.018(4)
C73 0.0182(8) 0.0154(8) 0.0140(8) 0.0011(6) -0.0024(6) -0.0081(7)
C37 0.0309(10) 0.0143(8) 0.0131(8) -0.0048(6) 0.0048(7) -0.0075(7)
C60 0.0173(8) 0.0108(7) 0.0199(8) -0.0044(6) 0.0046(6) -0.0020(6)

loop_
_atom_type_symbol
_atom_type_description
_atom_type_scat_dispersion_real
_atom_type_scat_dispersion_imag
_atom_type_scat_source
C C 0.0033 0.0016 'International Tables Vol C Tables 4.2.6.8 and 6.1.1.4'
H H 0.0000 0.0000 'International Tables Vol C Tables 4.2.6.8 and 6.1.1.4'
Cu Cu 0.3201 1.2651 'International Tables Vol C Tables 4.2.6.8 and 6.1.1.4'
N N 0.0061 0.0033 'International Tables Vol C Tables 4.2.6.8 and 6.1.1.4'

loop_
_geom_angle_atom_site_label_1
_geom_angle_atom_site_label_2
_geom_angle_atom_site_label_3
_geom_angle
_geom_angle_site_symmetry_1
_geom_angle_site_symmetry_3
_geom_angle_publ_flag
Cu4 Cu1 Cu2 85.670(8) . . ?
N1 Cu1 Cu2 63.83(4) . . ?
N1 Cu1 Cu4 113.96(5) . . ?
N1 Cu1 N8 177.79(6) . . ?
N8 Cu1 Cu2 114.24(5) . . ?
N8 Cu1 Cu4 64.42(5) . . ?
Cu1 Cu2 Cu3 93.957(8) . . ?
N2 Cu2 Cu1 64.09(4) . . ?
N2 Cu2 Cu3 118.73(5) . . ?
N3 Cu2 Cu1 115.30(5) . . ?
N3 Cu2 Cu3 62.48(5) . . ?
N3 Cu2 N2 178.53(7) . . ?
Cu4 Cu3 Cu2 85.456(8) . . ?
N4 Cu3 Cu2 64.61(4) . . ?
N4 Cu3 Cu4 112.54(5) . . ?
N4 Cu3 N5 176.51(6) . . ?
N5 Cu3 Cu2 112.98(5) . . ?
N5 Cu3 Cu4 64.33(4) . . ?
Cu3 Cu4 Cu1 94.870(9) . . ?
N6 Cu4 Cu1 117.27(5) . . ?
N6 Cu4 Cu3 64.02(5) . . ?
N7 Cu4 Cu1 63.51(5) . . ?
N7 Cu4 Cu3 118.67(5) . . ?
N7 Cu4 N6 177.28(7) . . ?
N2 N1 Cu1 116.12(11) . . ?
C1 N1 Cu1 135.55(12) . . ?
C1 N1 N2 108.19(13) . . ?
N1 N2 Cu2 115.78(11) . . ?
C3 N2 Cu2 135.90(12) . . ?
C3 N2 N1 108.31(13) . . ?
N4 N3 Cu2 118.76(11) . . ?
C24 N3 Cu2 132.75(12) . . ?
C24 N3 N4 108.49(14) . . ?
N3 N4 Cu3 113.91(11) . . ?
C26 N4 Cu3 137.82(12) . . ?
C26 N4 N3 107.99(14) . . ?
N6 N5 Cu3 115.31(11) . . ?
C47 N5 Cu3 136.24(12) . . ?
C47 N5 N6 108.38(14) . . ?
N5 N6 Cu4 116.26(12) . . ?
C49 N6 Cu4 135.57(12) . . ?
C49 N6 N5 108.17(14) . . ?
N8 N7 Cu4 117.32(12) . . ?
C70 N7 Cu4 133.90(13) . . ?
C70 N7 N8 108.48(15) . . ?
N7 N8 Cu1 114.68(11) . . ?
C72 N8 Cu1 137.13(13) . . ?
C72 N8 N7 108.15(14) . . ?
N1 C1 C2 108.80(15) . . ?
N1 C1 C4 122.10(15) . . ?
C2 C1 C4 129.06(15) . . ?
C1 C2 H2 127.0 . . ?
C3 C2 C1 105.97(15) . . ?
C3 C2 H2 127.0 . . ?
N2 C3 C2 108.73(14) . . ?
N2 C3 C14 122.30(15) . . ?
C2 C3 C14 128.90(15) . . ?
C1 C4 C5 110.38(14) . . ?
C1 C4 C11 111.76(14) . . ?
C1 C4 C12 109.71(14) . . ?
C5 C4 C11 108.32(15) . . ?
C5 C4 C12 107.94(15) . . ?
C12 C4 C11 108.64(14) . . ?
C4 C5 H5A 109.4 . . ?
C4 C5 H5B 109.4 . . ?
H5A C5 H5B 108.0 . . ?
C6 C5 C4 110.97(15) . . ?
C6 C5 H5A 109.4 . . ?
C6 C5 H5B 109.4 . . ?
C5 C6 H6 109.5 . . ?
C7 C6 C5 109.16(16) . . ?
C7 C6 H6 109.5 . . ?
C7 C6 C13 109.80(16) . . ?
C13 C6 C5 109.34(16) . . ?
C13 C6 H6 109.5 . . ?
C6 C7 H7A 109.7 . . ?
C6 C7 H7B 109.7 . . ?
C6 C7 C8 109.77(16) . . ?
H7A C7 H7B 108.2 . . ?
C8 C7 H7A 109.7 . . ?
C8 C7 H7B 109.7 . . ?
C7 C8 H8 109.5 . . ?
C7 C8 C9 109.09(16) . . ?
C7 C8 C12 109.54(16) . . ?
C9 C8 H8 109.5 . . ?
C9 C8 C12 109.61(17) . . ?
C12 C8 H8 109.5 . . ?
C8 C9 H9A 109.7 . . ?
C8 C9 H9B 109.7 . . ?
C8 C9 C10 109.62(15) . . ?
H9A C9 H9B 108.2 . . ?
C10 C9 H9A 109.7 . . ?
C10 C9 H9B 109.7 . . ?
C9 C10 H10 109.6 . . ?
C9 C10 C11 109.33(16) . . ?
C11 C10 H10 109.6 . . ?
C13 C10 C9 109.19(17) . . ?
C13 C10 H10 109.6 . . ?
C13 C10 C11 109.64(16) . . ?
C4 C11 H11A 109.6 . . ?
C4 C11 H11B 109.6 . . ?
C10 C11 C4 110.46(15) . . ?
C10 C11 H11A 109.6 . . ?
C10 C11 H11B 109.6 . . ?
H11A C11 H11B 108.1 . . ?
C4 C12 H12A 109.5 . . ?
C4 C12 H12B 109.5 . . ?
C8 C12 C4 110.51(14) . . ?
C8 C12 H12A 109.5 . . ?
C8 C12 H12B 109.5 . . ?
H12A C12 H12B 108.1 . . ?
C6 C13 H13A 109.8 . . ?
C6 C13 H13B 109.8 . . ?
C10 C13 C6 109.48(15) . . ?
C10 C13 H13A 109.8 . . ?
C10 C13 H13B 109.8 . . ?
H13A C13 H13B 108.2 . . ?
C3 C14 C15 110.45(14) . . ?
C3 C14 C21 111.64(14) . . ?
C3 C14 C22 109.84(14) . . ?
C15 C14 C21 108.39(14) . . ?
C15 C14 C22 107.17(15) . . ?
C22 C14 C21 109.22(15) . . ?
C14 C15 H15A 109.5 . . ?
C14 C15 H15B 109.5 . . ?
H15A C15 H15B 108.1 . . ?
C16 C15 C14 110.82(15) . . ?
C16 C15 H15A 109.5 . . ?
C16 C15 H15B 109.5 . . ?
C15 C16 H16 109.4 . . ?
C17 C16 C15 109.78(18) . . ?
C17 C16 H16 109.4 . . ?
C17 C16 C23 109.35(19) . . ?
C23 C16 C15 109.64(17) . . ?
C23 C16 H16 109.4 . . ?
C16 C17 H17A 109.7 . . ?
C16 C17 H17B 109.7 . . ?
C16 C17 C18 109.63(18) . . ?
H17A C17 H17B 108.2 . . ?
C18 C17 H17A 109.7 . . ?
C18 C17 H17B 109.7 . . ?
C17 C18 H18 109.5 . . ?
C17 C18 C19 109.4(2) . . ?
C17 C18 C22 109.54(19) . . ?
C19 C18 H18 109.5 . . ?
C19 C18 C22 109.28(19) . . ?
C22 C18 H18 109.5 . . ?
C18 C19 H19A 109.8 . . ?
C18 C19 H19B 109.8 . . ?
C18 C19 C20 109.50(17) . . ?
H19A C19 H19B 108.2 . . ?
C20 C19 H19A 109.8 . . ?
C20 C19 H19B 109.8 . . ?
C19 C20 H20 109.5 . . ?
C21 C20 C19 109.49(16) . . ?
C21 C20 H20 109.5 . . ?
C23 C20 C19 109.37(18) . . ?
C23 C20 H20 109.5 . . ?
C23 C20 C21 109.43(15) . . ?
C14 C21 H21A 109.5 . . ?
C14 C21 H21B 109.5 . . ?
C20 C21 C14 110.56(15) . . ?
C20 C21 H21A 109.5 . . ?
C20 C21 H21B 109.5 . . ?
H21A C21 H21B 108.1 . . ?
C14 C22 C18 110.57(16) . . ?
C14 C22 H22A 109.5 . . ?
C14 C22 H22B 109.5 . . ?
C18 C22 H22A 109.5 . . ?
C18 C22 H22B 109.5 . . ?
H22A C22 H22B 108.1 . . ?
C16 C23 H23A 109.8 . . ?
C16 C23 H23B 109.8 . . ?
C20 C23 C16 109.20(16) . . ?
C20 C23 H23A 109.8 . . ?
C20 C23 H23B 109.8 . . ?
H23A C23 H23B 108.3 . . ?
N3 C24 C25 108.71(15) . . ?
N3 C24 C27 121.99(15) . . ?
C25 C24 C27 129.29(16) . . ?
C24 C25 H25 126.9 . . ?
C24 C25 C26 106.14(16) . . ?
C26 C25 H25 126.9 . . ?
N4 C26 C25 108.67(15) . . ?
N4 C26 C73 122.96(16) . . ?
C25 C26 C73 128.37(16) . . ?
C24 C27 C28 111.13(15) . . ?
C24 C27 C34 110.20(15) . . ?
C24 C27 C35 110.12(15) . . ?
C28 C27 C35 108.75(16) . . ?
C34 C27 C28 108.47(16) . . ?
C34 C27 C35 108.10(17) . . ?
C27 C28 H28A 109.5 . . ?
C27 C28 H28B 109.5 . . ?
H28A C28 H28B 108.1 . . ?
C29 C28 C27 110.69(16) . . ?
C29 C28 H28A 109.5 . . ?
C29 C28 H28B 109.5 . . ?
C28 C29 H29 109.5 . . ?
C30 C29 C28 109.14(17) . . ?
C30 C29 H29 109.5 . . ?
C36 C29 C28 109.48(17) . . ?
C36 C29 H29 109.5 . . ?
C36 C29 C30 109.62(19) . . ?
C29 C30 H30A 109.8 . . ?
C29 C30 H30B 109.8 . . ?
H30A C30 H30B 108.3 . . ?
C31 C30 C29 109.24(18) . . ?
C31 C30 H30A 109.8 . . ?
C31 C30 H30B 109.8 . . ?
C30 C31 H31 109.3 . . ?
C30 C31 C35 109.5(2) . . ?
C32 C31 C30 109.9(2) . . ?
C32 C31 H31 109.3 . . ?
C32 C31 C35 109.5(2) . . ?
C35 C31 H31 109.3 . . ?
C31 C32 H32A 109.8 . . ?
C31 C32 H32B 109.8 . . ?
H32A C32 H32B 108.2 . . ?
C33 C32 C31 109.46(19) . . ?
C33 C32 H32A 109.8 . . ?
C33 C32 H32B 109.8 . . ?
C32 C33 H33 109.4 . . ?
C32 C33 C34 109.0(2) . . ?
C32 C33 C36 109.9(2) . . ?
C34 C33 H33 109.4 . . ?
C36 C33 H33 109.4 . . ?
C36 C33 C34 109.71(19) . . ?
C27 C34 H34A 109.5 . . ?
C27 C34 H34B 109.5 . . ?
C33 C34 C27 110.53(18) . . ?
C33 C34 H34A 109.5 . . ?
C33 C34 H34B 109.5 . . ?
H34A C34 H34B 108.1 . . ?
C27 C35 H35A 109.6 . . ?
C27 C35 H35B 109.6 . . ?
C31 C35 C27 110.06(16) . . ?
C31 C35 H35A 109.6 . . ?
C31 C35 H35B 109.6 . . ?
H35A C35 H35B 108.2 . . ?
C29 C36 C33 109.41(17) . . ?
C29 C36 H36A 109.8 . . ?
C29 C36 H36B 109.8 . . ?
C33 C36 H36A 109.8 . . ?
C33 C36 H36B 109.8 . . ?
H36A C36 H36B 108.2 . . ?
N5 C47 C48 108.71(15) . . ?
N5 C47 C50 121.47(15) . . ?
C48 C47 C50 129.82(16) . . ?
C47 C48 H48 127.0 . . ?
C47 C48 C49 105.97(16) . . ?
C49 C48 H48 127.0 . . ?
N6 C49 C48 108.76(15) . . ?
N6 C49 C60 122.87(16) . . ?
C48 C49 C60 128.23(17) . . ?
C47 C50 C51 110.41(15) . . ?
C47 C50 C57 111.21(15) . . ?
C47 C50 C58 110.25(15) . . ?
C51 C50 C58 108.42(16) . . ?
C57 C50 C51 109.20(17) . . ?
C57 C50 C58 107.27(17) . . ?
C50 C51 H51A 109.5 . . ?
C50 C51 H51B 109.5 . . ?
H51A C51 H51B 108.1 . . ?
C52 C51 C50 110.59(17) . . ?
C52 C51 H51A 109.5 . . ?
C52 C51 H51B 109.5 . . ?
C51 C52 H52 109.7 . . ?
C53 C52 C51 109.26(19) . . ?
C53 C52 H52 109.7 . . ?
C53 C52 C59 109.4(2) . . ?
C59 C52 C51 109.07(19) . . ?
C59 C52 H52 109.7 . . ?
C52 C53 H53A 109.6 . . ?
C52 C53 H53B 109.6 . . ?
H53A C53 H53B 108.2 . . ?
C54 C53 C52 110.09(18) . . ?
C54 C53 H53A 109.6 . . ?
C54 C53 H53B 109.6 . . ?
C53 C54 H54 109.3 . . ?
C53 C54 C58 109.86(19) . . ?
C55 C54 C53 109.7(2) . . ?
C55 C54 H54 109.3 . . ?
C55 C54 C58 109.3(2) . . ?
C58 C54 H54 109.3 . . ?
C54 C55 H55A 109.8 . . ?
C54 C55 H55B 109.8 . . ?
C54 C55 C56 109.4(2) . . ?
H55A C55 H55B 108.2 . . ?
C56 C55 H55A 109.8 . . ?
C56 C55 H55B 109.8 . . ?
C55 C56 H56 109.4 . . ?
C55 C56 C57 110.2(2) . . ?
C55 C56 C59 110.2(2) . . ?
C57 C56 H56 109.4 . . ?
C59 C56 H56 109.4 . . ?
C59 C56 C57 108.2(2) . . ?
C50 C57 C56 110.06(17) . . ?
C50 C57 H57A 109.6 . . ?
C50 C57 H57B 109.6 . . ?
C56 C57 H57A 109.6 . . ?
C56 C57 H57B 109.6 . . ?
H57A C57 H57B 108.2 . . ?
C50 C58 H58A 109.4 . . ?
C50 C58 H58B 109.4 . . ?
C54 C58 C50 111.03(18) . . ?
C54 C58 H58A 109.4 . . ?
C54 C58 H58B 109.4 . . ?
H58A C58 H58B 108.0 . . ?
C52 C59 C56 109.0(2) . . ?
C52 C59 H59A 109.9 . . ?
C52 C59 H59B 109.9 . . ?
C56 C59 H59A 109.9 . . ?
C56 C59 H59B 109.9 . . ?
H59A C59 H59B 108.3 . . ?
N7 C70 C71 108.58(16) . . ?
N7 C70 C37 122.51(17) . . ?
C71 C70 C37 128.89(17) . . ?
C70 C71 H71 127.0 . . ?
C72 C71 C70 106.01(16) . . ?
C72 C71 H71 127.0 . . ?
N8 C72 C71 108.78(16) . . ?
N8 C72 C83 122.78(16) . . ?
C71 C72 C83 128.27(16) . . ?
C72 C83 C84 110.37(16) . . ?
C72 C83 C90 112.33(15) . . ?
C72 C83 C91 109.41(16) . . ?
C84 C83 C91 107.35(19) . . ?
C90 C83 C84 109.6(2) . . ?
C90 C83 C91 107.67(18) . . ?
C83 C84 H84A 109.6 . . ?
C83 C84 H84B 109.6 . . ?
C83 C84 C85 110.27(19) . . ?
H84A C84 H84B 108.1 . . ?
C85 C84 H84A 109.6 . . ?
C85 C84 H84B 109.6 . . ?
C84 C85 H85 109.6 . . ?
C86 C85 C84 109.3(3) . . ?
C86 C85 H85 109.6 . . ?
C86 C85 C92 110.1(2) . . ?
C92 C85 C84 108.7(3) . . ?
C92 C85 H85 109.6 . . ?
C85 C86 H86A 109.8 . . ?
C85 C86 H86B 109.8 . . ?
H86A C86 H86B 108.2 . . ?
C87 C86 C85 109.4(2) . . ?
C87 C86 H86A 109.8 . . ?
C87 C86 H86B 109.8 . . ?
C86 C87 H87 109.2 . . ?
C86 C87 C88 109.8(2) . . ?
C86 C87 C91 109.1(2) . . ?
C88 C87 H87 109.2 . . ?
C88 C87 C91 110.37(19) . . ?
C91 C87 H87 109.2 . . ?
C87 C88 H88A 109.6 . . ?
C87 C88 H88B 109.6 . . ?
C87 C88 C89 110.21(19) . . ?
H88A C88 H88B 108.1 . . ?
C89 C88 H88A 109.6 . . ?
C89 C88 H88B 109.6 . . ?
C88 C89 H89 109.8 . . ?
C88 C89 C90 109.6(2) . . ?
C88 C89 C92 109.3(2) . . ?
C90 C89 H89 109.8 . . ?
C92 C89 H89 109.8 . . ?
C92 C89 C90 108.5(2) . . ?
C83 C90 C89 111.13(17) . . ?
C83 C90 H90A 109.4 . . ?
C83 C90 H90B 109.4 . . ?
C89 C90 H90A 109.4 . . ?
C89 C90 H90B 109.4 . . ?
H90A C90 H90B 108.0 . . ?
C83 C91 H91A 109.6 . . ?
C83 C91 H91B 109.6 . . ?
C87 C91 C83 110.45(18) . . ?
C87 C91 H91A 109.6 . . ?
C87 C91 H91B 109.6 . . ?
H91A C91 H91B 108.1 . . ?
C85 C92 H92A 109.7 . . ?
C85 C92 H92B 109.7 . . ?
C89 C92 C85 109.6(2) . . ?
C89 C92 H92A 109.7 . . ?
C89 C92 H92B 109.7 . . ?
H92A C92 H92B 108.2 . . ?
H38A C38 H38B 108.1 . . ?
C39 C38 H38A 109.5 . . ?
C39 C38 H38B 109.5 . . ?
C39 C38 C73 110.54(18) . . ?
C73 C38 H38A 109.5 . . ?
C73 C38 H38B 109.5 . . ?
C38 C39 H39 109.4 . . ?
C40 C39 C38 109.3(2) . . ?
C40 C39 H39 109.4 . . ?
C46 C39 C38 108.9(2) . . ?
C46 C39 H39 109.4 . . ?
C46 C39 C40 110.4(2) . . ?
C39 C40 H40A 109.9 . . ?
C39 C40 H40B 109.9 . . ?
H40A C40 H40B 108.3 . . ?
C41 C40 C39 109.1(2) . . ?
C41 C40 H40A 109.9 . . ?
C41 C40 H40B 109.9 . . ?
C40 C41 H41 109.6 . . ?
C40 C41 C45 109.6(2) . . ?
C42 C41 C40 109.5(3) . . ?
C42 C41 H41 109.6 . . ?
C42 C41 C45 109.0(2) . . ?
C45 C41 H41 109.6 . . ?
C41 C42 H42A 109.6 . . ?
C41 C42 H42B 109.6 . . ?
C41 C42 C43 110.1(2) . . ?
H42A C42 H42B 108.2 . . ?
C43 C42 H42A 109.6 . . ?
C43 C42 H42B 109.6 . . ?
C42 C43 H43 109.6 . . ?
C42 C43 C44 109.7(2) . . ?
C44 C43 H43 109.6 . . ?
C46 C43 C42 109.5(2) . . ?
C46 C43 H43 109.6 . . ?
C46 C43 C44 108.8(2) . . ?
C43 C44 H44A 109.5 . . ?
C43 C44 H44B 109.5 . . ?
H44A C44 H44B 108.1 . . ?
C73 C44 C43 110.71(19) . . ?
C73 C44 H44A 109.5 . . ?
C73 C44 H44B 109.5 . . ?
C41 C45 H45A 109.4 . . ?
C41 C45 H45B 109.4 . . ?
C41 C45 C73 111.0(2) . . ?
H45A C45 H45B 108.0 . . ?
C73 C45 H45A 109.4 . . ?
C73 C45 H45B 109.4 . . ?
C39 C46 C43 109.6(2) . . ?
C39 C46 H46A 109.7 . . ?
C39 C46 H46B 109.7 . . ?
C43 C46 H46A 109.7 . . ?
C43 C46 H46B 109.7 . . ?
H46A C46 H46B 108.2 . . ?
H61A C61 H61B 108.1 . . ?
C62 C61 H61A 109.6 . . ?
C62 C61 H61B 109.6 . . ?
C62 C61 C60 110.23(18) . . ?
C60 C61 H61A 109.6 . . ?
C60 C61 H61B 109.6 . . ?
C61 C62 H62 109.6 . . ?
C63 C62 C61 109.6(2) . . ?
C63 C62 H62 109.6 . . ?
C69 C62 C61 109.3(2) . . ?
C69 C62 H62 109.6 . . ?
C69 C62 C63 109.2(2) . . ?
C62 C63 H63A 109.8 . . ?
C62 C63 H63B 109.8 . . ?
H63A C63 H63B 108.3 . . ?
C64 C63 C62 109.2(2) . . ?
C64 C63 H63A 109.8 . . ?
C64 C63 H63B 109.8 . . ?
C63 C64 H64 109.3 . . ?
C63 C64 C65 109.6(2) . . ?
C63 C64 C68 109.8(2) . . ?
C65 C64 H64 109.3 . . ?
C65 C64 C68 109.6(2) . . ?
C68 C64 H64 109.3 . . ?
C64 C65 H65A 109.8 . . ?
C64 C65 H65B 109.8 . . ?
H65A C65 H65B 108.3 . . ?
C66 C65 C64 109.3(2) . . ?
C66 C65 H65A 109.8 . . ?
C66 C65 H65B 109.8 . . ?
C65 C66 H66 109.6 . . ?
C65 C66 C67 109.2(2) . . ?
C65 C66 C69 109.3(2) . . ?
C67 C66 H66 109.6 . . ?
C69 C66 H66 109.6 . . ?
C69 C66 C67 109.6(2) . . ?
C66 C67 H67A 109.6 . . ?
C66 C67 H67B 109.6 . . ?
C66 C67 C60 110.47(18) . . ?
H67A C67 H67B 108.1 . . ?
C60 C67 H67A 109.6 . . ?
C60 C67 H67B 109.6 . . ?
C64 C68 H68A 109.3 . . ?
C64 C68 H68B 109.3 . . ?
H68A C68 H68B 108.0 . . ?
C60 C68 C64 111.49(19) . . ?
C60 C68 H68A 109.3 . . ?
C60 C68 H68B 109.3 . . ?
C62 C69 H69A 109.7 . . ?
C62 C69 H69B 109.7 . . ?
C66 C69 C62 109.8(2) . . ?
C66 C69 H69A 109.7 . . ?
C66 C69 H69B 109.7 . . ?
H69A C69 H69B 108.2 . . ?
H74A C74 H74B 108.2 . . ?
C75 C74 H74A 109.7 . . ?
C75 C74 H74B 109.7 . . ?
C75 C74 C37 109.74(19) . . ?
C37 C74 H74A 109.7 . . ?
C37 C74 H74B 109.7 . . ?
C74 C75 H75 109.6 . . ?
C74 C75 C76 109.0(2) . . ?
C74 C75 C82 109.8(2) . . ?
C76 C75 H75 109.6 . . ?
C82 C75 H75 109.6 . . ?
C82 C75 C76 109.1(3) . . ?
C75 C76 H76A 109.7 . . ?
C75 C76 H76B 109.7 . . ?
H76A C76 H76B 108.2 . . ?
C77 C76 C75 109.9(2) . . ?
C77 C76 H76A 109.7 . . ?
C77 C76 H76B 109.7 . . ?
C76 C77 H77 109.8 . . ?
C76 C77 C81 108.4(2) . . ?
C78 C77 C76 110.2(2) . . ?
C78 C77 H77 109.8 . . ?
C78 C77 C81 108.8(2) . . ?
C81 C77 H77 109.8 . . ?
C77 C78 H78A 109.7 . . ?
C77 C78 H78B 109.7 . . ?
C77 C78 C79 109.8(2) . . ?
H78A C78 H78B 108.2 . . ?
C79 C78 H78A 109.7 . . ?
C79 C78 H78B 109.7 . . ?
C78 C79 H79 109.6 . . ?
C78 C79 C80 109.9(2) . . ?
C80 C79 H79 109.6 . . ?
C82 C79 C78 109.4(2) . . ?
C82 C79 H79 109.6 . . ?
C82 C79 C80 108.8(2) . . ?
C79 C80 H80A 109.7 . . ?
C79 C80 H80B 109.7 . . ?
C79 C80 C37 109.80(19) . . ?
H80A C80 H80B 108.2 . . ?
C37 C80 H80A 109.7 . . ?
C37 C80 H80B 109.7 . . ?
C77 C81 H81A 109.3 . . ?
C77 C81 H81B 109.3 . . ?
H81A C81 H81B 108.0 . . ?
C37 C81 C77 111.6(2) . . ?
C37 C81 H81A 109.3 . . ?
C37 C81 H81B 109.3 . . ?
C75 C82 H82A 109.7 . . ?
C75 C82 H82B 109.7 . . ?
C79 C82 C75 110.0(2) . . ?
C79 C82 H82A 109.7 . . ?
C79 C82 H82B 109.7 . . ?
H82A C82 H82B 108.2 . . ?
H1BA C1B H1BB 108.0 . . ?
C1I C1B H1BA 109.5 . . ?
C1I C1B H1BB 109.5 . . ?
C60 C1B H1BA 109.5 . . ?
C60 C1B H1BB 109.5 . . ?
C60 C1B C1I 110.9(6) . . ?
H1CA C1C H1CB 108.6 . . ?
C1G C1C H1CA 110.3 . . ?
C1G C1C H1CB 110.3 . . ?
C1G C1C C60 107.0(6) . . ?
C60 C1C H1CA 110.3 . . ?
C60 C1C H1CB 110.3 . . ?
H1DA C1D H1DB 107.6 . . ?
C1E C1D H1DA 108.6 . . ?
C1E C1D H1DB 108.6 . . ?
C60 C1D H1DA 108.6 . . ?
C60 C1D H1DB 108.6 . . ?
C60 C1D C1E 114.7(7) . . ?
C1D C1E H1E 110.9 . . ?
C1F C1E C1D 106.5(8) . . ?
C1F C1E H1E 110.9 . . ?
C1J C1E C1D 107.2(8) . . ?
C1J C1E H1E 110.9 . . ?
C1J C1E C1F 110.5(8) . . ?
C1E C1F H1FA 109.2 . . ?
C1E C1F H1FB 109.2 . . ?
H1FA C1F H1FB 107.9 . . ?
C1G C1F C1E 111.8(8) . . ?
C1G C1F H1FA 109.2 . . ?
C1G C1F H1FB 109.2 . . ?
C1C C1G H1G 109.3 . . ?
C1F C1G C1C 109.8(7) . . ?
C1F C1G H1G 109.3 . . ?
C1F C1G C1H 111.3(8) . . ?
C1H C1G C1C 107.8(8) . . ?
C1H C1G H1G 109.3 . . ?
C1G C1H H1HA 109.3 . . ?
C1G C1H H1HB 109.3 . . ?
C1G C1H C1I 111.5(9) . . ?
H1HA C1H H1HB 108.0 . . ?
C1I C1H H1HA 109.3 . . ?
C1I C1H H1HB 109.3 . . ?
C1B C1I H1I 110.7 . . ?
C1H C1I C1B 107.8(8) . . ?
C1H C1I H1I 110.7 . . ?
C1H C1I C1J 110.1(8) . . ?
C1J C1I C1B 106.6(8) . . ?
C1J C1I H1I 110.7 . . ?
C1E C1J C1I 111.9(8) . . ?
C1E C1J H1JA 109.2 . . ?
C1E C1J H1JB 109.2 . . ?
C1I C1J H1JA 109.2 . . ?
C1I C1J H1JB 109.2 . . ?
H1JA C1J H1JB 107.9 . . ?
C1L C1K H1K 110.8 . . ?
C1L C1K C1M 109.0(10) . . ?
C1L C1K C1N 108.5(10) . . ?
C1M C1K H1K 110.8 . . ?
C1M C1K C1N 106.9(10) . . ?
C1N C1K H1K 110.8 . . ?
C1K C1L H1LA 109.2 . . ?
C1K C1L H1LB 109.2 . . ?
C1K C1L C1S 112.1(11) . . ?
H1LA C1L H1LB 107.9 . . ?
C1S C1L H1LA 109.2 . . ?
C1S C1L H1LB 109.2 . . ?
C1K C1M H1MA 109.4 . . ?
C1K C1M H1MB 109.4 . . ?
C1K C1M C37 111.2(7) . . ?
H1MA C1M H1MB 108.0 . . ?
C37 C1M H1MA 109.4 . . ?
C37 C1M H1MB 109.4 . . ?
C1K C1N H1NA 109.6 . . ?
C1K C1N H1NB 109.6 . . ?
H1NA C1N H1NB 108.1 . . ?
C1O C1N C1K 110.5(10) . . ?
C1O C1N H1NA 109.6 . . ?
C1O C1N H1NB 109.6 . . ?
C1N C1O H1O 109.1 . . ?
C1N C1O C1P 109.2(10) . . ?
C1N C1O C1T 111.4(10) . . ?
C1P C1O H1O 109.1 . . ?
C1T C1O H1O 109.1 . . ?
C1T C1O C1P 108.9(10) . . ?
C1O C1P H1PA 109.9 . . ?
C1O C1P H1PB 109.9 . . ?
C1O C1P C37 108.9(8) . . ?
H1PA C1P H1PB 108.3 . . ?
C37 C1P H1PA 109.9 . . ?
C37 C1P H1PB 109.9 . . ?
H1RA C1R H1RB 107.4 . . ?
C1S C1R H1RA 108.2 . . ?
C1S C1R H1RB 108.2 . . ?
C37 C1R H1RA 108.2 . . ?
C37 C1R H1RB 108.2 . . ?
C37 C1R C1S 116.2(8) . . ?
C1L C1S C1R 107.5(9) . . ?
C1L C1S H1S 110.0 . . ?
C1R C1S H1S 110.0 . . ?
C1T C1S C1L 109.2(10) . . ?
C1T C1S C1R 110.2(11) . . ?
C1T C1S H1S 110.0 . . ?
C1O C1T H1TA 109.6 . . ?
C1O C1T H1TB 109.6 . . ?
C1S C1T C1O 110.4(9) . . ?
C1S C1T H1TA 109.6 . . ?
C1S C1T H1TB 109.6 . . ?
H1TA C1T H1TB 108.1 . . ?
C1V C1U H1U 110.4 . . ?
C1W C1U H1U 110.4 . . ?
C1W C1U C1V 107.5(12) . . ?
C1W C1U C1X 110.8(13) . . ?
C1X C1U H1U 110.4 . . ?
C1X C1U C1V 107.1(13) . . ?
C1U C1V H1VA 110.1 . . ?
C1U C1V H1VB 110.1 . . ?
C1U C1V C73 108.0(10) . . ?
H1VA C1V H1VB 108.4 . . ?
C73 C1V H1VA 110.1 . . ?
C73 C1V H1VB 110.1 . . ?
C1U C1W H1WA 109.3 . . ?
C1U C1W H1WB 109.3 . . ?
H1WA C1W H1WB 108.0 . . ?
C2A C1W C1U 111.4(14) . . ?
C2A C1W H1WA 109.3 . . ?
C2A C1W H1WB 109.3 . . ?
C1U C1X H1XA 108.8 . . ?
C1U C1X H1XB 108.8 . . ?
H1XA C1X H1XB 107.7 . . ?
C1Y C1X C1U 113.9(14) . . ?
C1Y C1X H1XA 108.8 . . ?
C1Y C1X H1XB 108.8 . . ?
C1X C1Y H1Y 112.6 . . ?
C1X C1Y C2D 103.9(14) . . ?
C1Z C1Y C1X 110.8(15) . . ?
C1Z C1Y H1Y 112.6 . . ?
C1Z C1Y C2D 103.7(16) . . ?
C2D C1Y H1Y 112.6 . . ?
C1Y C1Z H1ZA 109.1 . . ?
C1Y C1Z H1ZB 109.1 . . ?
H1ZA C1Z H1ZB 107.8 . . ?
C2A C1Z C1Y 112.5(17) . . ?
C2A C1Z H1ZA 109.1 . . ?
C2A C1Z H1ZB 109.1 . . ?
C1W C2A H2A 109.0 . . ?
C1W C2A C2B 107.1(13) . . ?
C1Z C2A C1W 113.3(16) . . ?
C1Z C2A H2A 109.0 . . ?
C1Z C2A C2B 109.4(15) . . ?
C2B C2A H2A 109.0 . . ?
C2A C2B H2BA 109.6 . . ?
C2A C2B H2BB 109.6 . . ?
H2BA C2B H2BB 108.1 . . ?
C73 C2B C2A 110.5(12) . . ?
C73 C2B H2BA 109.6 . . ?
C73 C2B H2BB 109.6 . . ?
C1Y C2D H2DA 108.4 . . ?
C1Y C2D H2DB 108.4 . . ?
H2DA C2D H2DB 107.4 . . ?
C73 C2D C1Y 115.6(12) . . ?
C73 C2D H2DA 108.4 . . ?
C73 C2D H2DB 108.4 . . ?
C26 C73 C38 110.66(15) . . ?
C26 C73 C44 110.95(16) . . ?
C26 C73 C45 110.49(16) . . ?
C26 C73 C1V 107.0(5) . . ?
C44 C73 C38 107.87(18) . . ?
C44 C73 C45 108.95(18) . . ?
C45 C73 C38 107.83(18) . . ?
C2B C73 C26 107.9(6) . . ?
C2B C73 C1V 100.2(8) . . ?
C2D C73 C26 117.7(6) . . ?
C2D C73 C1V 110.6(10) . . ?
C2D C73 C2B 111.9(10) . . ?
C70 C37 C74 110.25(16) . . ?
C70 C37 C80 109.27(16) . . ?
C70 C37 C1M 110.9(3) . . ?
C70 C37 C1P 109.0(4) . . ?
C74 C37 C80 106.04(17) . . ?
C81 C37 C70 111.08(17) . . ?
C81 C37 C74 110.91(19) . . ?
C81 C37 C80 109.15(17) . . ?
C1P C37 C1M 95.0(6) . . ?
C1R C37 C70 116.7(5) . . ?
C1R C37 C1M 110.9(6) . . ?
C1R C37 C1P 112.3(6) . . ?
C49 C60 C61 109.02(15) . . ?
C49 C60 C67 112.22(15) . . ?
C49 C60 C1B 111.3(3) . . ?
C49 C60 C1C 106.5(3) . . ?
C61 C60 C67 106.46(18) . . ?
C68 C60 C49 110.89(17) . . ?
C68 C60 C61 110.30(18) . . ?
C68 C60 C67 107.87(17) . . ?
C1B C60 C1C 98.8(4) . . ?
C1D C60 C49 114.2(4) . . ?
C1D C60 C1B 118.7(5) . . ?
C1D C60 C1C 105.2(5) . . ?

loop_
_geom_bond_atom_site_label_1
_geom_bond_atom_site_label_2
_geom_bond_distance
_geom_bond_site_symmetry_2
_geom_bond_publ_flag
Cu1 Cu2 3.0153(3) . ?
Cu1 Cu4 3.0098(3) . ?
Cu1 N1 1.8617(14) . ?
Cu1 N8 1.8636(15) . ?
Cu2 Cu3 3.0380(3) . ?
Cu2 N2 1.8586(14) . ?
Cu2 N3 1.8575(15) . ?
Cu3 Cu4 2.9991(3) . ?
Cu3 N4 1.8600(15) . ?
Cu3 N5 1.8610(15) . ?
Cu4 N6 1.8573(16) . ?
Cu4 N7 1.8547(16) . ?
N1 N2 1.3839(19) . ?
N1 C1 1.347(2) . ?
N2 C3 1.348(2) . ?
N3 N4 1.385(2) . ?
N3 C24 1.346(2) . ?
N4 C26 1.353(2) . ?
N5 N6 1.380(2) . ?
N5 C47 1.352(2) . ?
N6 C49 1.349(2) . ?
N7 N8 1.379(2) . ?
N7 C70 1.346(2) . ?
N8 C72 1.347(2) . ?
C1 C2 1.396(2) . ?
C1 C4 1.509(2) . ?
C2 H2 0.9500 . ?
C2 C3 1.394(2) . ?
C3 C14 1.510(2) . ?
C4 C5 1.538(2) . ?
C4 C11 1.542(2) . ?
C4 C12 1.541(2) . ?
C5 H5A 0.9900 . ?
C5 H5B 0.9900 . ?
C5 C6 1.535(2) . ?
C6 H6 1.0000 . ?
C6 C7 1.523(3) . ?
C6 C13 1.528(3) . ?
C7 H7A 0.9900 . ?
C7 H7B 0.9900 . ?
C7 C8 1.525(3) . ?
C8 H8 1.0000 . ?
C8 C9 1.530(3) . ?
C8 C12 1.537(3) . ?
C9 H9A 0.9900 . ?
C9 H9B 0.9900 . ?
C9 C10 1.537(3) . ?
C10 H10 1.0000 . ?
C10 C11 1.539(3) . ?
C10 C13 1.527(3) . ?
C11 H11A 0.9900 . ?
C11 H11B 0.9900 . ?
C12 H12A 0.9900 . ?
C12 H12B 0.9900 . ?
C13 H13A 0.9900 . ?
C13 H13B 0.9900 . ?
C14 C15 1.538(2) . ?
C14 C21 1.544(2) . ?
C14 C22 1.541(3) . ?
C15 H15A 0.9900 . ?
C15 H15B 0.9900 . ?
C15 C16 1.537(3) . ?
C16 H16 1.0000 . ?
C16 C17 1.514(4) . ?
C16 C23 1.535(3) . ?
C17 H17A 0.9900 . ?
C17 H17B 0.9900 . ?
C17 C18 1.526(4) . ?
C18 H18 1.0000 . ?
C18 C19 1.533(3) . ?
C18 C22 1.541(3) . ?
C19 H19A 0.9900 . ?
C19 H19B 0.9900 . ?
C19 C20 1.535(3) . ?
C20 H20 1.0000 . ?
C20 C21 1.535(2) . ?
C20 C23 1.534(3) . ?
C21 H21A 0.9900 . ?
C21 H21B 0.9900 . ?
C22 H22A 0.9900 . ?
C22 H22B 0.9900 . ?
C23 H23A 0.9900 . ?
C23 H23B 0.9900 . ?
C24 C25 1.394(2) . ?
C24 C27 1.505(2) . ?
C25 H25 0.9500 . ?
C25 C26 1.395(2) . ?
C26 C73 1.507(2) . ?
C27 C28 1.536(3) . ?
C27 C34 1.535(3) . ?
C27 C35 1.537(3) . ?
C28 H28A 0.9900 . ?
C28 H28B 0.9900 . ?
C28 C29 1.534(3) . ?
C29 H29 1.0000 . ?
C29 C30 1.531(3) . ?
C29 C36 1.525(3) . ?
C30 H30A 0.9900 . ?
C30 H30B 0.9900 . ?
C30 C31 1.529(4) . ?
C31 H31 1.0000 . ?
C31 C32 1.523(4) . ?
C31 C35 1.537(3) . ?
C32 H32A 0.9900 . ?
C32 H32B 0.9900 . ?
C32 C33 1.520(4) . ?
C33 H33 1.0000 . ?
C33 C34 1.535(3) . ?
C33 C36 1.527(3) . ?
C34 H34A 0.9900 . ?
C34 H34B 0.9900 . ?
C35 H35A 0.9900 . ?
C35 H35B 0.9900 . ?
C36 H36A 0.9900 . ?
C36 H36B 0.9900 . ?
C47 C48 1.392(2) . ?
C47 C50 1.506(2) . ?
C48 H48 0.9500 . ?
C48 C49 1.398(3) . ?
C49 C60 1.511(2) . ?
C50 C51 1.537(3) . ?
C50 C57 1.532(3) . ?
C50 C58 1.537(3) . ?
C51 H51A 0.9900 . ?
C51 H51B 0.9900 . ?
C51 C52 1.535(3) . ?
C52 H52 1.0000 . ?
C52 C53 1.526(4) . ?
C52 C59 1.533(4) . ?
C53 H53A 0.9900 . ?
C53 H53B 0.9900 . ?
C53 C54 1.512(4) . ?
C54 H54 1.0000 . ?
C54 C55 1.501(4) . ?
C54 C58 1.531(3) . ?
C55 H55A 0.9900 . ?
C55 H55B 0.9900 . ?
C55 C56 1.522(5) . ?
C56 H56 1.0000 . ?
C56 C57 1.550(3) . ?
C56 C59 1.539(4) . ?
C57 H57A 0.9900 . ?
C57 H57B 0.9900 . ?
C58 H58A 0.9900 . ?
C58 H58B 0.9900 . ?
C59 H59A 0.9900 . ?
C59 H59B 0.9900 . ?
C70 C71 1.394(3) . ?
C70 C37 1.510(2) . ?
C71 H71 0.9500 . ?
C71 C72 1.392(2) . ?
C72 C83 1.507(2) . ?
C83 C84 1.536(3) . ?
C83 C90 1.529(3) . ?
C83 C91 1.542(3) . ?
C84 H84A 0.9900 . ?
C84 H84B 0.9900 . ?
C84 C85 1.541(3) . ?
C85 H85 1.0000 . ?
C85 C86 1.523(5) . ?
C85 C92 1.536(5) . ?
C86 H86A 0.9900 . ?
C86 H86B 0.9900 . ?
C86 C87 1.505(4) . ?
C87 H87 1.0000 . ?
C87 C88 1.507(3) . ?
C87 C91 1.534(3) . ?
C88 H88A 0.9900 . ?
C88 H88B 0.9900 . ?
C88 C89 1.509(4) . ?
C89 H89 1.0000 . ?
C89 C90 1.537(3) . ?
C89 C92 1.527(4) . ?
C90 H90A 0.9900 . ?
C90 H90B 0.9900 . ?
C91 H91A 0.9900 . ?
C91 H91B 0.9900 . ?
C92 H92A 0.9900 . ?
C92 H92B 0.9900 . ?
C38 H38A 0.9900 . ?
C38 H38B 0.9900 . ?
C38 C39 1.537(3) . ?
C38 C73 1.555(3) . ?
C39 H39 1.0000 . ?
C39 C40 1.536(4) . ?
C39 C46 1.524(4) . ?
C40 H40A 0.9900 . ?
C40 H40B 0.9900 . ?
C40 C41 1.533(4) . ?
C41 H41 1.0000 . ?
C41 C42 1.525(4) . ?
C41 C45 1.534(3) . ?
C42 H42A 0.9900 . ?
C42 H42B 0.9900 . ?
C42 C43 1.530(4) . ?
C43 H43 1.0000 . ?
C43 C44 1.540(4) . ?
C43 C46 1.527(4) . ?
C44 H44A 0.9900 . ?
C44 H44B 0.9900 . ?
C44 C73 1.526(3) . ?
C45 H45A 0.9900 . ?
C45 H45B 0.9900 . ?
C45 C73 1.542(3) . ?
C46 H46A 0.9900 . ?
C46 H46B 0.9900 . ?
C61 H61A 0.9900 . ?
C61 H61B 0.9900 . ?
C61 C62 1.541(3) . ?
C61 C60 1.555(3) . ?
C62 H62 1.0000 . ?
C62 C63 1.536(4) . ?
C62 C69 1.534(4) . ?
C63 H63A 0.9900 . ?
C63 H63B 0.9900 . ?
C63 C64 1.525(4) . ?
C64 H64 1.0000 . ?
C64 C65 1.533(4) . ?
C64 C68 1.535(4) . ?
C65 H65A 0.9900 . ?
C65 H65B 0.9900 . ?
C65 C66 1.525(4) . ?
C66 H66 1.0000 . ?
C66 C67 1.539(3) . ?
C66 C69 1.528(4) . ?
C67 H67A 0.9900 . ?
C67 H67B 0.9900 . ?
C67 C60 1.575(3) . ?
C68 H68A 0.9900 . ?
C68 H68B 0.9900 . ?
C68 C60 1.493(3) . ?
C69 H69A 0.9900 . ?
C69 H69B 0.9900 . ?
C74 H74A 0.9900 . ?
C74 H74B 0.9900 . ?
C74 C75 1.531(4) . ?
C74 C37 1.553(3) . ?
C75 H75 1.0000 . ?
C75 C76 1.541(5) . ?
C75 C82 1.532(4) . ?
C76 H76A 0.9900 . ?
C76 H76B 0.9900 . ?
C76 C77 1.529(4) . ?
C77 H77 1.0000 . ?
C77 C78 1.528(4) . ?
C77 C81 1.538(4) . ?
C78 H78A 0.9900 . ?
C78 H78B 0.9900 . ?
C78 C79 1.530(4) . ?
C79 H79 1.0000 . ?
C79 C80 1.533(3) . ?
C79 C82 1.528(4) . ?
C80 H80A 0.9900 . ?
C80 H80B 0.9900 . ?
C80 C37 1.575(3) . ?
C81 H81A 0.9900 . ?
C81 H81B 0.9900 . ?
C81 C37 1.485(3) . ?
C82 H82A 0.9900 . ?
C82 H82B 0.9900 . ?
C1B H1BA 0.9900 . ?
C1B H1BB 0.9900 . ?
C1B C1I 1.564(13) . ?
C1B C60 1.547(8) . ?
C1C H1CA 0.9900 . ?
C1C H1CB 0.9900 . ?
C1C C1G 1.569(12) . ?
C1C C60 1.742(8) . ?
C1D H1DA 0.9900 . ?
C1D H1DB 0.9900 . ?
C1D C1E 1.573(13) . ?
C1D C60 1.363(9) . ?
C1E H1E 1.0000 . ?
C1E C1F 1.518(13) . ?
C1E C1J 1.502(14) . ?
C1F H1FA 0.9900 . ?
C1F H1FB 0.9900 . ?
C1F C1G 1.478(13) . ?
C1G H1G 1.0000 . ?
C1G C1H 1.497(13) . ?
C1H H1HA 0.9900 . ?
C1H H1HB 0.9900 . ?
C1H C1I 1.513(14) . ?
C1I H1I 1.0000 . ?
C1I C1J 1.548(15) . ?
C1J H1JA 0.9900 . ?
C1J H1JB 0.9900 . ?
C1K H1K 1.0000 . ?
C1K C1L 1.510(17) . ?
C1K C1M 1.526(14) . ?
C1K C1N 1.541(18) . ?
C1L H1LA 0.9900 . ?
C1L H1LB 0.9900 . ?
C1L C1S 1.535(17) . ?
C1M H1MA 0.9900 . ?
C1M H1MB 0.9900 . ?
C1M C37 1.706(9) . ?
C1N H1NA 0.9900 . ?
C1N H1NB 0.9900 . ?
C1N C1O 1.502(18) . ?
C1O H1O 1.0000 . ?
C1O C1P 1.544(14) . ?
C1O C1T 1.520(17) . ?
C1P H1PA 0.9900 . ?
C1P H1PB 0.9900 . ?
C1P C37 1.690(11) . ?
C1R H1RA 0.9900 . ?
C1R H1RB 0.9900 . ?
C1R C1S 1.541(14) . ?
C1R C37 1.314(9) . ?
C1S H1S 1.0000 . ?
C1S C1T 1.481(18) . ?
C1T H1TA 0.9900 . ?
C1T H1TB 0.9900 . ?
C1U H1U 1.0000 . ?
C1U C1V 1.569(19) . ?
C1U C1W 1.48(2) . ?
C1U C1X 1.52(2) . ?
C1V H1VA 0.9900 . ?
C1V H1VB 0.9900 . ?
C1V C73 1.662(13) . ?
C1W H1WA 0.9900 . ?
C1W H1WB 0.9900 . ?
C1W C2A 1.47(2) . ?
C1X H1XA 0.9900 . ?
C1X H1XB 0.9900 . ?
C1X C1Y 1.51(3) . ?
C1Y H1Y 1.0000 . ?
C1Y C1Z 1.51(3) . ?
C1Y C2D 1.59(2) . ?
C1Z H1ZA 0.9900 . ?
C1Z H1ZB 0.9900 . ?
C1Z C2A 1.45(3) . ?
C2A H2A 1.0000 . ?
C2A C2B 1.57(2) . ?
C2B H2BA 0.9900 . ?
C2B H2BB 0.9900 . ?
C2B C73 1.507(18) . ?
C2D H2DA 0.9900 . ?
C2D H2DB 0.9900 . ?
C2D C73 1.413(17) . ?

loop_
_geom_torsion_atom_site_label_1
_geom_torsion_atom_site_label_2
_geom_torsion_atom_site_label_3
_geom_torsion_atom_site_label_4
_geom_torsion
_geom_torsion_site_symmetry_1
_geom_torsion_site_symmetry_2
_geom_torsion_site_symmetry_3
_geom_torsion_site_symmetry_4
_geom_torsion_publ_flag
Cu1 Cu2 N2 N1 -3.16(10) . . . . ?
Cu1 Cu2 N2 C3 178.16(19) . . . . ?
Cu1 Cu2 N3 N4 84.51(12) . . . . ?
Cu1 Cu2 N3 C24 -96.23(16) . . . . ?
Cu1 Cu4 N6 N5 79.69(13) . . . . ?
Cu1 Cu4 N6 C49 -99.49(18) . . . . ?
Cu1 Cu4 N7 N8 2.02(11) . . . . ?
Cu1 Cu4 N7 C70 174.8(2) . . . . ?
Cu1 N1 N2 Cu2 5.13(16) . . . . ?
Cu1 N1 N2 C3 -175.83(11) . . . . ?
Cu1 N1 C1 C2 174.70(13) . . . . ?
Cu1 N1 C1 C4 -3.0(3) . . . . ?
Cu1 N8 C72 C71 177.30(15) . . . . ?
Cu1 N8 C72 C83 1.7(3) . . . . ?
Cu2 Cu1 N1 N2 -3.17(10) . . . . ?
Cu2 Cu1 N1 C1 -178.27(19) . . . . ?
Cu2 Cu1 N8 N7 -70.15(14) . . . . ?
Cu2 Cu1 N8 C72 112.65(19) . . . . ?
Cu2 Cu3 N4 N3 3.50(10) . . . . ?
Cu2 Cu3 N4 C26 176.4(2) . . . . ?
Cu2 Cu3 N5 N6 -74.54(13) . . . . ?
Cu2 Cu3 N5 C47 108.78(18) . . . . ?
Cu2 N2 C3 C2 178.53(13) . . . . ?
Cu2 N2 C3 C14 -4.3(3) . . . . ?
Cu2 N3 N4 Cu3 -5.91(16) . . . . ?
Cu2 N3 N4 C26 179.11(12) . . . . ?
Cu2 N3 C24 C25 -179.02(14) . . . . ?
Cu2 N3 C24 C27 -0.3(3) . . . . ?
Cu3 Cu2 N2 N1 76.54(12) . . . . ?
Cu3 Cu2 N2 C3 -102.14(17) . . . . ?
Cu3 Cu2 N3 N4 3.72(10) . . . . ?
Cu3 Cu2 N3 C24 -177.01(18) . . . . ?
Cu3 Cu4 N6 N5 -1.98(11) . . . . ?
Cu3 Cu4 N6 C49 178.8(2) . . . . ?
Cu3 Cu4 N7 N8 82.56(14) . . . . ?
Cu3 Cu4 N7 C70 -104.66(18) . . . . ?
Cu3 N4 C26 C25 -172.95(15) . . . . ?
Cu3 N4 C26 C73 6.5(3) . . . . ?
Cu3 N5 N6 Cu4 3.18(17) . . . . ?
Cu3 N5 N6 C49 -177.43(12) . . . . ?
Cu3 N5 C47 C48 176.35(15) . . . . ?
Cu3 N5 C47 C50 -3.5(3) . . . . ?
Cu4 Cu1 N1 N2 -75.09(12) . . . . ?
Cu4 Cu1 N1 C1 109.82(17) . . . . ?
Cu4 Cu1 N8 N7 1.95(11) . . . . ?
Cu4 Cu1 N8 C72 -175.3(2) . . . . ?
Cu4 Cu3 N4 N3 -69.53(12) . . . . ?
Cu4 Cu3 N4 C26 103.36(18) . . . . ?
Cu4 Cu3 N5 N6 -1.96(10) . . . . ?
Cu4 Cu3 N5 C47 -178.6(2) . . . . ?
Cu4 N6 C49 C48 179.47(15) . . . . ?
Cu4 N6 C49 C60 -4.5(3) . . . . ?
Cu4 N7 N8 Cu1 -3.22(18) . . . . ?
Cu4 N7 N8 C72 174.78(13) . . . . ?
Cu4 N7 C70 C71 -173.63(15) . . . . ?
Cu4 N7 C70 C37 5.0(3) . . . . ?
N1 N2 C3 C2 -0.22(19) . . . . ?
N1 N2 C3 C14 176.96(15) . . . . ?
N1 C1 C2 C3 0.52(19) . . . . ?
N1 C1 C4 C5 -173.11(16) . . . . ?
N1 C1 C4 C11 -52.5(2) . . . . ?
N1 C1 C4 C12 68.1(2) . . . . ?
N2 N1 C1 C2 -0.67(19) . . . . ?
N2 N1 C1 C4 -178.34(15) . . . . ?
N2 C3 C14 C15 169.08(16) . . . . ?
N2 C3 C14 C21 48.4(2) . . . . ?
N2 C3 C14 C22 -72.9(2) . . . . ?
N3 N4 C26 C25 0.2(2) . . . . ?
N3 N4 C26 C73 179.67(16) . . . . ?
N3 C24 C25 C26 -0.2(2) . . . . ?
N3 C24 C27 C28 55.7(2) . . . . ?
N3 C24 C27 C34 176.00(17) . . . . ?
N3 C24 C27 C35 -64.8(2) . . . . ?
N4 N3 C24 C25 0.3(2) . . . . ?
N4 N3 C24 C27 179.04(15) . . . . ?
N4 C26 C73 C38 49.8(2) . . . . ?
N4 C26 C73 C44 -69.9(2) . . . . ?
N4 C26 C73 C45 169.12(19) . . . . ?
N4 C26 C73 C1V -106.8(6) . . . . ?
N4 C26 C73 C2B 146.1(8) . . . . ?
N4 C26 C73 C2D 18.5(10) . . . . ?
N5 N6 C49 C48 0.2(2) . . . . ?
N5 N6 C49 C60 176.28(16) . . . . ?
N5 C47 C48 C49 0.6(2) . . . . ?
N5 C47 C50 C51 -63.0(2) . . . . ?
N5 C47 C50 C57 175.64(18) . . . . ?
N5 C47 C50 C58 56.8(2) . . . . ?
N6 N5 C47 C48 -0.5(2) . . . . ?
N6 N5 C47 C50 179.70(16) . . . . ?
N6 C49 C60 C61 -92.2(2) . . . . ?
N6 C49 C60 C67 25.5(2) . . . . ?
N6 C49 C60 C68 146.18(19) . . . . ?
N6 C49 C60 C1B 80.1(4) . . . . ?
N6 C49 C60 C1C -173.2(3) . . . . ?
N6 C49 C60 C1D -57.6(5) . . . . ?
N7 N8 C72 C71 0.0(2) . . . . ?
N7 N8 C72 C83 -175.66(17) . . . . ?
N7 C70 C71 C72 0.4(2) . . . . ?
N7 C70 C37 C74 71.1(2) . . . . ?
N7 C70 C37 C80 -172.74(18) . . . . ?
N7 C70 C37 C81 -52.3(2) . . . . ?
N7 C70 C37 C1M 15.7(5) . . . . ?
N7 C70 C37 C1P -87.6(5) . . . . ?
N7 C70 C37 C1R 143.9(6) . . . . ?
N8 N7 C70 C71 -0.4(2) . . . . ?
N8 N7 C70 C37 178.18(16) . . . . ?
N8 C72 C83 C84 -169.2(2) . . . . ?
N8 C72 C83 C90 -46.7(3) . . . . ?
N8 C72 C83 C91 72.9(2) . . . . ?
C1 N1 N2 Cu2 -178.48(11) . . . . ?
C1 N1 N2 C3 0.55(19) . . . . ?
C1 C2 C3 N2 -0.18(19) . . . . ?
C1 C2 C3 C14 -177.12(16) . . . . ?
C1 C4 C5 C6 -178.85(15) . . . . ?
C1 C4 C11 C10 -179.99(15) . . . . ?
C1 C4 C12 C8 178.89(15) . . . . ?
C2 C1 C4 C5 9.7(3) . . . . ?
C2 C1 C4 C11 130.35(19) . . . . ?
C2 C1 C4 C12 -109.1(2) . . . . ?
C2 C3 C14 C15 -14.4(3) . . . . ?
C2 C3 C14 C21 -135.03(18) . . . . ?
C2 C3 C14 C22 103.7(2) . . . . ?
C3 C14 C15 C16 179.13(16) . . . . ?
C3 C14 C21 C20 -179.41(15) . . . . ?
C3 C14 C22 C18 -179.49(17) . . . . ?
C4 C1 C2 C3 177.98(16) . . . . ?
C4 C5 C6 C7 60.2(2) . . . . ?
C4 C5 C6 C13 -60.0(2) . . . . ?
C5 C4 C11 C10 -58.2(2) . . . . ?
C5 C4 C12 C8 58.58(19) . . . . ?
C5 C6 C7 C8 -59.8(2) . . . . ?
C5 C6 C13 C10 60.0(2) . . . . ?
C6 C7 C8 C9 -60.0(2) . . . . ?
C6 C7 C8 C12 60.0(2) . . . . ?
C7 C6 C13 C10 -59.8(2) . . . . ?
C7 C8 C9 C10 60.1(2) . . . . ?
C7 C8 C12 C4 -59.9(2) . . . . ?
C8 C9 C10 C11 59.8(2) . . . . ?
C8 C9 C10 C13 -60.1(2) . . . . ?
C9 C8 C12 C4 59.8(2) . . . . ?
C9 C10 C11 C4 -59.8(2) . . . . ?
C9 C10 C13 C6 59.6(2) . . . . ?
C11 C4 C5 C6 58.5(2) . . . . ?
C11 C4 C12 C8 -58.7(2) . . . . ?
C11 C10 C13 C6 -60.1(2) . . . . ?
C12 C4 C5 C6 -59.0(2) . . . . ?
C12 C4 C11 C10 58.8(2) . . . . ?
C12 C8 C9 C10 -59.8(2) . . . . ?
C13 C6 C7 C8 60.0(2) . . . . ?
C13 C10 C11 C4 59.9(2) . . . . ?
C14 C15 C16 C17 -60.5(2) . . . . ?
C14 C15 C16 C23 59.6(2) . . . . ?
C15 C14 C21 C20 58.72(19) . . . . ?
C15 C14 C22 C18 -59.5(2) . . . . ?
C15 C16 C17 C18 59.3(2) . . . . ?
C15 C16 C23 C20 -59.7(2) . . . . ?
C16 C17 C18 C19 60.5(2) . . . . ?
C16 C17 C18 C22 -59.3(2) . . . . ?
C17 C16 C23 C20 60.7(2) . . . . ?
C17 C18 C19 C20 -59.5(2) . . . . ?
C17 C18 C22 C14 60.3(2) . . . . ?
C18 C19 C20 C21 -60.6(2) . . . . ?
C18 C19 C20 C23 59.3(2) . . . . ?
C19 C18 C22 C14 -59.5(2) . . . . ?
C19 C20 C21 C14 59.4(2) . . . . ?
C19 C20 C23 C16 -59.7(2) . . . . ?
C21 C14 C15 C16 -58.3(2) . . . . ?
C21 C14 C22 C18 57.8(2) . . . . ?
C21 C20 C23 C16 60.2(2) . . . . ?
C22 C14 C15 C16 59.5(2) . . . . ?
C22 C14 C21 C20 -57.73(19) . . . . ?
C22 C18 C19 C20 60.5(2) . . . . ?
C23 C16 C17 C18 -61.1(2) . . . . ?
C23 C20 C21 C14 -60.4(2) . . . . ?
C24 N3 N4 Cu3 174.66(11) . . . . ?
C24 N3 N4 C26 -0.32(19) . . . . ?
C24 C25 C26 N4 0.0(2) . . . . ?
C24 C25 C26 C73 -179.45(17) . . . . ?
C24 C27 C28 C29 179.86(16) . . . . ?
C24 C27 C34 C33 179.83(18) . . . . ?
C24 C27 C35 C31 -179.45(19) . . . . ?
C25 C24 C27 C28 -125.8(2) . . . . ?
C25 C24 C27 C34 -5.5(3) . . . . ?
C25 C24 C27 C35 113.6(2) . . . . ?
C25 C26 C73 C38 -130.9(2) . . . . ?
C25 C26 C73 C44 109.4(2) . . . . ?
C25 C26 C73 C45 -11.5(3) . . . . ?
C25 C26 C73 C1V 72.6(6) . . . . ?
C25 C26 C73 C2B -34.6(8) . . . . ?
C25 C26 C73 C2D -162.2(10) . . . . ?
C27 C24 C25 C26 -178.78(17) . . . . ?
C27 C28 C29 C30 60.0(2) . . . . ?
C27 C28 C29 C36 -60.0(2) . . . . ?
C28 C27 C34 C33 -58.3(2) . . . . ?
C28 C27 C35 C31 58.6(2) . . . . ?
C28 C29 C30 C31 -60.3(3) . . . . ?
C28 C29 C36 C33 59.9(2) . . . . ?
C29 C30 C31 C32 -59.5(2) . . . . ?
C29 C30 C31 C35 60.7(3) . . . . ?
C30 C29 C36 C33 -59.8(2) . . . . ?
C30 C31 C32 C33 59.7(2) . . . . ?
C30 C31 C35 C27 -60.2(3) . . . . ?
C31 C32 C33 C34 60.5(3) . . . . ?
C31 C32 C33 C36 -59.8(2) . . . . ?
C32 C31 C35 C27 60.3(3) . . . . ?
C32 C33 C34 C27 -60.7(3) . . . . ?
C32 C33 C36 C29 59.9(2) . . . . ?
C34 C27 C28 C29 58.6(2) . . . . ?
C34 C27 C35 C31 -59.0(2) . . . . ?
C34 C33 C36 C29 -59.9(2) . . . . ?
C35 C27 C28 C29 -58.8(2) . . . . ?
C35 C27 C34 C33 59.4(2) . . . . ?
C35 C31 C32 C33 -60.6(2) . . . . ?
C36 C29 C30 C31 59.6(2) . . . . ?
C36 C33 C34 C27 59.7(3) . . . . ?
C47 N5 N6 Cu4 -179.24(12) . . . . ?
C47 N5 N6 C49 0.1(2) . . . . ?
C47 C48 C49 N6 -0.5(2) . . . . ?
C47 C48 C49 C60 -176.29(17) . . . . ?
C47 C50 C51 C52 179.21(18) . . . . ?
C47 C50 C57 C56 -179.0(2) . . . . ?
C47 C50 C58 C54 -178.69(18) . . . . ?
C48 C47 C50 C51 117.3(2) . . . . ?
C48 C47 C50 C57 -4.1(3) . . . . ?
C48 C47 C50 C58 -123.0(2) . . . . ?
C48 C49 C60 C61 83.0(3) . . . . ?
C48 C49 C60 C67 -159.31(19) . . . . ?
C48 C49 C60 C68 -38.6(3) . . . . ?
C48 C49 C60 C1B -104.7(4) . . . . ?
C48 C49 C60 C1C 2.0(4) . . . . ?
C48 C49 C60 C1D 117.7(5) . . . . ?
C50 C47 C48 C49 -179.58(18) . . . . ?
C50 C51 C52 C53 -59.9(2) . . . . ?
C50 C51 C52 C59 59.7(3) . . . . ?
C51 C50 C57 C56 58.9(3) . . . . ?
C51 C50 C58 C54 -57.7(2) . . . . ?
C51 C52 C53 C54 59.9(2) . . . . ?
C51 C52 C59 C56 -61.6(3) . . . . ?
C52 C53 C54 C55 60.9(2) . . . . ?
C52 C53 C54 C58 -59.3(3) . . . . ?
C53 C52 C59 C56 57.9(3) . . . . ?
C53 C54 C55 C56 -60.7(2) . . . . ?
C53 C54 C58 C50 58.9(3) . . . . ?
C54 C55 C56 C57 -59.4(3) . . . . ?
C54 C55 C56 C59 60.0(3) . . . . ?
C55 C54 C58 C50 -61.6(3) . . . . ?
C55 C56 C57 C50 59.5(3) . . . . ?
C55 C56 C59 C52 -58.6(3) . . . . ?
C57 C50 C51 C52 -58.2(2) . . . . ?
C57 C50 C58 C54 60.1(2) . . . . ?
C57 C56 C59 C52 62.0(3) . . . . ?
C58 C50 C51 C52 58.3(2) . . . . ?
C58 C50 C57 C56 -58.4(3) . . . . ?
C58 C54 C55 C56 59.9(3) . . . . ?
C59 C52 C53 C54 -59.5(2) . . . . ?
C59 C56 C57 C50 -61.1(3) . . . . ?
C70 N7 N8 Cu1 -177.74(12) . . . . ?
C70 N7 N8 C72 0.3(2) . . . . ?
C70 C71 C72 N8 -0.2(2) . . . . ?
C70 C71 C72 C83 175.12(18) . . . . ?
C71 C70 C37 C74 -110.6(2) . . . . ?
C71 C70 C37 C80 5.5(3) . . . . ?
C71 C70 C37 C81 126.0(2) . . . . ?
C71 C70 C37 C1M -166.0(4) . . . . ?
C71 C70 C37 C1P 90.7(5) . . . . ?
C71 C70 C37 C1R -37.8(6) . . . . ?
C71 C72 C83 C84 16.0(3) . . . . ?
C71 C72 C83 C90 138.6(2) . . . . ?
C71 C72 C83 C91 -101.9(2) . . . . ?
C72 C83 C84 C85 -178.2(2) . . . . ?
C72 C83 C90 C89 179.3(2) . . . . ?
C72 C83 C91 C87 179.46(18) . . . . ?
C83 C84 C85 C86 60.4(3) . . . . ?
C83 C84 C85 C92 -59.7(3) . . . . ?
C84 C83 C90 C89 -57.7(3) . . . . ?
C84 C83 C91 C87 59.7(3) . . . . ?
C84 C85 C86 C87 -60.7(3) . . . . ?
C84 C85 C92 C89 61.8(3) . . . . ?
C85 C86 C87 C88 -60.0(3) . . . . ?
C85 C86 C87 C91 61.1(3) . . . . ?
C86 C85 C92 C89 -57.8(3) . . . . ?
C86 C87 C88 C89 61.3(2) . . . . ?
C86 C87 C91 C83 -61.5(3) . . . . ?
C87 C88 C89 C90 58.7(3) . . . . ?
C87 C88 C89 C92 -60.1(3) . . . . ?
C88 C87 C91 C83 59.3(3) . . . . ?
C88 C89 C90 C83 -59.8(3) . . . . ?
C88 C89 C92 C85 58.2(3) . . . . ?
C90 C83 C84 C85 57.6(3) . . . . ?
C90 C83 C91 C87 -58.2(2) . . . . ?
C90 C89 C92 C85 -61.3(3) . . . . ?
C91 C83 C84 C85 -59.1(3) . . . . ?
C91 C83 C90 C89 58.8(3) . . . . ?
C91 C87 C88 C89 -59.0(3) . . . . ?
C92 C85 C86 C87 58.6(3) . . . . ?
C92 C89 C90 C83 59.5(3) . . . . ?
C38 C39 C40 C41 60.6(3) . . . . ?
C38 C39 C46 C43 -60.8(3) . . . . ?
C39 C38 C73 C26 179.59(19) . . . . ?
C39 C38 C73 C44 -58.9(3) . . . . ?
C39 C38 C73 C45 58.6(3) . . . . ?
C39 C40 C41 C42 59.2(3) . . . . ?
C39 C40 C41 C45 -60.2(3) . . . . ?
C40 C39 C46 C43 59.2(3) . . . . ?
C40 C41 C42 C43 -60.1(3) . . . . ?
C40 C41 C45 C73 60.3(3) . . . . ?
C41 C42 C43 C44 -59.6(3) . . . . ?
C41 C42 C43 C46 59.8(3) . . . . ?
C41 C45 C73 C26 -179.5(2) . . . . ?
C41 C45 C73 C38 -58.4(3) . . . . ?
C41 C45 C73 C44 58.4(3) . . . . ?
C42 C41 C45 C73 -59.5(3) . . . . ?
C42 C43 C44 C73 58.8(3) . . . . ?
C42 C43 C46 C39 -58.9(3) . . . . ?
C43 C44 C73 C26 -179.5(2) . . . . ?
C43 C44 C73 C38 59.2(3) . . . . ?
C43 C44 C73 C45 -57.6(3) . . . . ?
C44 C43 C46 C39 60.9(3) . . . . ?
C45 C41 C42 C43 59.8(3) . . . . ?
C46 C39 C40 C41 -59.2(3) . . . . ?
C46 C43 C44 C73 -61.0(3) . . . . ?
C61 C62 C63 C64 -60.0(3) . . . . ?
C61 C62 C69 C66 60.2(3) . . . . ?
C62 C61 C60 C49 -178.3(2) . . . . ?
C62 C61 C60 C67 60.5(3) . . . . ?
C62 C61 C60 C68 -56.3(3) . . . . ?
C62 C63 C64 C65 -60.4(3) . . . . ?
C62 C63 C64 C68 60.0(3) . . . . ?
C63 C62 C69 C66 -59.7(3) . . . . ?
C63 C64 C65 C66 60.8(3) . . . . ?
C63 C64 C68 C60 -59.3(3) . . . . ?
C64 C65 C66 C67 59.6(3) . . . . ?
C64 C65 C66 C69 -60.3(3) . . . . ?
C64 C68 C60 C49 177.73(19) . . . . ?
C64 C68 C60 C61 56.9(3) . . . . ?
C64 C68 C60 C67 -59.0(2) . . . . ?
C65 C64 C68 C60 61.0(3) . . . . ?
C65 C66 C67 C60 -59.4(3) . . . . ?
C65 C66 C69 C62 60.1(3) . . . . ?
C66 C67 C60 C49 -179.00(18) . . . . ?
C66 C67 C60 C61 -59.8(2) . . . . ?
C66 C67 C60 C68 58.6(2) . . . . ?
C67 C66 C69 C62 -59.6(3) . . . . ?
C68 C64 C65 C66 -59.7(3) . . . . ?
C69 C62 C63 C64 59.7(3) . . . . ?
C69 C66 C67 C60 60.3(3) . . . . ?
C74 C75 C76 C77 -61.2(3) . . . . ?
C74 C75 C82 C79 59.6(3) . . . . ?
C75 C74 C37 C70 179.6(2) . . . . ?
C75 C74 C37 C80 61.4(3) . . . . ?
C75 C74 C37 C81 -57.0(3) . . . . ?
C75 C76 C77 C78 -58.7(3) . . . . ?
C75 C76 C77 C81 60.2(3) . . . . ?
C76 C75 C82 C79 -59.7(3) . . . . ?
C76 C77 C78 C79 59.0(3) . . . . ?
C76 C77 C81 C37 -59.0(3) . . . . ?
C77 C78 C79 C80 59.9(3) . . . . ?
C77 C78 C79 C82 -59.5(3) . . . . ?
C77 C81 C37 C70 -179.54(19) . . . . ?
C77 C81 C37 C74 57.5(3) . . . . ?
C77 C81 C37 C80 -59.0(2) . . . . ?
C78 C77 C81 C37 60.8(3) . . . . ?
C78 C79 C80 C37 -57.8(3) . . . . ?
C78 C79 C82 C75 60.3(3) . . . . ?
C79 C80 C37 C70 178.99(18) . . . . ?
C79 C80 C37 C74 -62.2(2) . . . . ?
C79 C80 C37 C81 57.3(2) . . . . ?
C80 C79 C82 C75 -59.7(3) . . . . ?
C81 C77 C78 C79 -59.7(3) . . . . ?
C82 C75 C76 C77 58.7(3) . . . . ?
C82 C79 C80 C37 62.0(3) . . . . ?
C1B C1I C1J C1E -63.1(11) . . . . ?
C1C C1G C1H C1I -63.2(10) . . . . ?
C1D C1E C1F C1G -60.0(9) . . . . ?
C1D C1E C1J C1I 61.8(10) . . . . ?
C1E C1D C60 C49 -179.4(6) . . . . ?
C1E C1D C60 C1B 46.2(10) . . . . ?
C1E C1D C60 C1C -63.0(9) . . . . ?
C1E C1F C1G C1C 61.7(10) . . . . ?
C1E C1F C1G C1H -57.7(10) . . . . ?
C1F C1E C1J C1I -53.8(12) . . . . ?
C1F C1G C1H C1I 57.3(11) . . . . ?
C1G C1C C60 C49 179.2(5) . . . . ?
C1G C1C C60 C1B -65.4(6) . . . . ?
C1G C1C C60 C1D 57.6(7) . . . . ?
C1G C1H C1I C1B 61.4(10) . . . . ?
C1G C1H C1I C1J -54.5(12) . . . . ?
C1H C1I C1J C1E 53.6(12) . . . . ?
C1I C1B C60 C49 178.3(5) . . . . ?
C1I C1B C60 C1C 66.6(7) . . . . ?
C1I C1B C60 C1D -46.2(8) . . . . ?
C1J C1E C1F C1G 56.0(11) . . . . ?
C1K C1L C1S C1R -60.2(13) . . . . ?
C1K C1L C1S C1T 59.3(14) . . . . ?
C1K C1M C37 C70 -179.8(7) . . . . ?
C1K C1M C37 C1P -67.3(9) . . . . ?
C1K C1M C37 C1R 48.9(10) . . . . ?
C1K C1N C1O C1P 63.0(12) . . . . ?
C1K C1N C1O C1T -57.3(12) . . . . ?
C1L C1K C1M C37 -49.2(13) . . . . ?
C1L C1K C1N C1O 56.1(13) . . . . ?
C1L C1S C1T C1O -57.9(13) . . . . ?
C1M C1K C1L C1S 58.6(14) . . . . ?
C1M C1K C1N C1O -61.3(11) . . . . ?
C1N C1K C1L C1S -57.4(14) . . . . ?
C1N C1K C1M C37 67.8(11) . . . . ?
C1N C1O C1P C37 -69.2(11) . . . . ?
C1N C1O C1T C1S 58.8(13) . . . . ?
C1O C1P C37 C70 179.6(7) . . . . ?
C1O C1P C37 C1M 65.5(9) . . . . ?
C1O C1P C37 C1R -49.5(10) . . . . ?
C1P C1O C1T C1S -61.7(14) . . . . ?
C1R C1S C1T C1O 60.0(13) . . . . ?
C1S C1R C37 C70 177.6(7) . . . . ?
C1S C1R C37 C1M -54.2(11) . . . . ?
C1S C1R C37 C1P 50.7(11) . . . . ?
C1T C1O C1P C37 52.6(12) . . . . ?
C1U C1V C73 C26 -176.7(9) . . . . ?
C1U C1V C73 C2B -64.3(13) . . . . ?
C1U C1V C73 C2D 53.9(13) . . . . ?
C1U C1W C2A C1Z -57.9(18) . . . . ?
C1U C1W C2A C2B 62.8(18) . . . . ?
C1U C1X C1Y C1Z 48.2(19) . . . . ?
C1U C1X C1Y C2D -62.6(17) . . . . ?
C1V C1U C1W C2A -63.0(17) . . . . ?
C1V C1U C1X C1Y 66.4(16) . . . . ?
C1W C1U C1V C73 63.3(15) . . . . ?
C1W C1U C1X C1Y -50.6(17) . . . . ?
C1W C2A C2B C73 -68.2(17) . . . . ?
C1X C1U C1V C73 -55.8(14) . . . . ?
C1X C1U C1W C2A 53.7(17) . . . . ?
C1X C1Y C1Z C2A -50(2) . . . . ?
C1X C1Y C2D C73 59(2) . . . . ?
C1Y C1Z C2A C1W 56(2) . . . . ?
C1Y C1Z C2A C2B -63(2) . . . . ?
C1Y C2D C73 C26 -179.7(11) . . . . ?
C1Y C2D C73 C1V -56.2(17) . . . . ?
C1Y C2D C73 C2B 54.6(18) . . . . ?
C1Z C1Y C2D C73 -57(2) . . . . ?
C1Z C2A C2B C73 54.9(18) . . . . ?
C2A C2B C73 C26 178.0(10) . . . . ?
C2A C2B C73 C1V 66.2(13) . . . . ?
C2A C2B C73 C2D -51.1(15) . . . . ?
C2D C1Y C1Z C2A 61(2) . . . . ?
C73 C38 C39 C40 -60.6(3) . . . . ?
C73 C38 C39 C46 60.1(3) . . . . ?
C37 C70 C71 C72 -178.09(18) . . . . ?
C37 C74 C75 C76 58.1(3) . . . . ?
C37 C74 C75 C82 -61.4(3) . . . . ?
C37 C1R C1S C1L 61.2(13) . . . . ?
C37 C1R C1S C1T -57.7(13) . . . . ?
C60 C61 C62 C63 57.8(3) . . . . ?
C60 C61 C62 C69 -61.9(3) . . . . ?
C60 C1B C1I C1H -67.8(9) . . . . ?
C60 C1B C1I C1J 50.4(9) . . . . ?
C60 C1C C1G C1F -56.5(8) . . . . ?
C60 C1C C1G C1H 65.0(8) . . . . ?
C60 C1D C1E C1F 66.0(10) . . . . ?
C60 C1D C1E C1J -52.2(11) . . . . ?

loop_
_smtbx_masks_void_nr
_smtbx_masks_void_average_x
_smtbx_masks_void_average_y
_smtbx_masks_void_average_z
_smtbx_masks_void_volume
_smtbx_masks_void_count_electrons
_smtbx_masks_void_content
1 0.000 0.000 0.500 117.0 20.0 '1.2 C6H6'
2 0.113 0.121 0.895 14.9 0.0 ?
3 0.500 0.500 0.000 147.7 31.2 ?
4 0.374 0.389 0.605 16.8 0.0 ?
5 0.417 -0.014 0.133 29.8 3.3 ?
6 0.416 0.164 0.366 11.4 0.0 ?
7 0.583 0.014 0.867 29.8 3.3 ?
8 0.584 0.836 0.634 11.4 0.4 ?
9 0.626 0.611 0.395 16.8 0.0 ?
10 0.887 0.879 0.105 14.9 0.0 ?
